data_4029936
loop_
_publ_author_name
'Oba, Makoto'
'Takazaki, Hiroomi'
'Kawabe, Naomi'
'Doi, Mitsunobu'
'Demizu, Yosuke'
'Kurihara, Masaaki'
'Kawakubo, Hiromu'
'Nagano, Masanobu'
'Suemune, Hiroshi'
'Tanaka, Masakazu'

_publ_section_title
;
 Helical Peptide-foldamers having a chiral five-membered ring amino Acid
 with two azido functional groups.
;
_journal_issue 19
_journal_name_full 'The Journal of organic chemistry'
_journal_page_first 9125
_journal_page_last 9140
_journal_paper_doi 10.1021/jo501493x
_journal_volume 79
_journal_year 2014
_chemical_absolute_configuration rm
_chemical_compound_source synthesis
_chemical_formula_moiety 'C42 H54 N42 O9'
_chemical_formula_sum 'C42 H54 N42 O9'
_chemical_formula_weight 1291.27
_chemical_name_systematic
; 
 Boc-(Ac5N3)6-OMe
;
_space_group_IT_number 19
_symmetry_cell_setting orthorhombic
_symmetry_space_group_name_Hall 'P 2ac 2ab'
_symmetry_space_group_name_H-M 'P 21 21 21'
_atom_sites_solution_hydrogens geom
_atom_sites_solution_primary direct
_atom_sites_solution_secondary difmap
_audit_creation_method SHELXL-97
_cell_angle_alpha 90.00
_cell_angle_beta 90.00
_cell_angle_gamma 90.00
_cell_formula_units_Z 8
_cell_length_a 12.2673(10)
_cell_length_b 18.0264(14)
_cell_length_c 54.885(4)
_cell_measurement_reflns_used 7791
_cell_measurement_temperature 240(2)
_cell_measurement_theta_max 22.19
_cell_measurement_theta_min 2.26
_cell_volume 12137.0(16)
_computing_cell_refinement 'SMART (Bruker, 1998)'
_computing_data_collection 'SMART (Bruker, 1998)'
_computing_data_reduction 'SAINTPLUS (Bruker, 1998)'
_computing_molecular_graphics 'PLATON (Spek, 2003)'
_computing_structure_refinement 'SHELXL-97 (Sheldrick, 2008)'
_computing_structure_solution 'SHELXD (Seldrick & Gould, 1996)'
_diffrn_ambient_temperature 240(2)
_diffrn_detector_area_resol_mean 8.366
_diffrn_measured_fraction_theta_full 0.998
_diffrn_measured_fraction_theta_max 0.998
_diffrn_measurement_device_type 'Bruker AXS SMART APEX (CCD area detector)'
_diffrn_measurement_method \w-scan
_diffrn_radiation_monochromator 'Bruker AXS Montel (conforcal multilayer optics)'
_diffrn_radiation_source 'MacScience M18XCE (rotating anode)'
_diffrn_radiation_type MoK\a
_diffrn_radiation_wavelength 0.71073
_diffrn_reflns_av_R_equivalents 0.0430
_diffrn_reflns_av_sigmaI/netI 0.0340
_diffrn_reflns_limit_h_max 14
_diffrn_reflns_limit_h_min -14
_diffrn_reflns_limit_k_max 21
_diffrn_reflns_limit_k_min -21
_diffrn_reflns_limit_l_max 65
_diffrn_reflns_limit_l_min -66
_diffrn_reflns_number 93732
_diffrn_reflns_theta_full 25.35
_diffrn_reflns_theta_max 25.35
_diffrn_reflns_theta_min 1.35
_diffrn_standards_decay_% 0.0
_diffrn_standards_interval_count 93732
_diffrn_standards_interval_time 600
_diffrn_standards_number 721
_exptl_absorpt_coefficient_mu 0.108
_exptl_absorpt_correction_T_max 1.0
_exptl_absorpt_correction_T_min 0.739
_exptl_absorpt_correction_type empirical
_exptl_absorpt_process_details 'SADABS (Sheldrick, 1996)'
_exptl_crystal_colour colourless
_exptl_crystal_density_diffrn 1.413
_exptl_crystal_density_method 'not measured'
_exptl_crystal_description needle
_exptl_crystal_F_000 5376
_exptl_crystal_size_max 0.60
_exptl_crystal_size_mid 0.20
_exptl_crystal_size_min 0.20
_refine_diff_density_max 0.991
_refine_diff_density_min -0.471
_refine_diff_density_rms 0.088
_refine_ls_abs_structure_details 'Flack (1983), 0 Friedel pairs'
_refine_ls_abs_structure_Flack 2.2(18)
_refine_ls_extinction_method none
_refine_ls_goodness_of_fit_ref 1.085
_refine_ls_hydrogen_treatment constr
_refine_ls_matrix_type fullcycle
_refine_ls_number_parameters 1677
_refine_ls_number_reflns 12130
_refine_ls_number_restraints 144
_refine_ls_restrained_S_all 1.087
_refine_ls_R_factor_all 0.0945
_refine_ls_R_factor_gt 0.0879
_refine_ls_shift/su_max 0.008
_refine_ls_shift/su_mean 0.002
_refine_ls_structure_factor_coef Fsqd
_refine_ls_weighting_details 'calc w=1/[\s^2^(Fo^2^)+(0.1712P)^2^+12.6891P] where P=(Fo^2^+2Fc^2^)/3'
_refine_ls_weighting_scheme calc
_refine_ls_wR_factor_gt 0.2505
_refine_ls_wR_factor_ref 0.2593
_reflns_number_gt 10951
_reflns_number_total 12130
_reflns_threshold_expression I>2\s(I)
_cod_data_source_file jo501493x_si_002.cif
_cod_data_source_block homo6
_cod_depositor_comments
;
The following automatic conversions were performed:

'_symmetry_cell_setting' value 'Orthorhombic' changed to
'orthorhombic' according to
/home/saulius/struct/COD-crude-data--automatic-downloads/rss-feeds/ACS/lib/dictionaries/cif_core.dic
dictionary named 'cif_core.dic' version 2.4.2 from 2011-04-26.

Automatic conversion script
Id: cif_fix_values 2281 2013-09-26 08:29:07Z andrius 

 Adding full bibliography for 4029935--4029938.cif.
;
_cod_original_cell_volume 12137.0(17)
_cod_original_sg_symbol_H-M 'P212121 '
_cod_database_code 4029936

loop_
_symmetry_equiv_pos_as_xyz
'x, y, z'
'-x+1/2, -y, z+1/2'
'x+1/2, -y+1/2, -z'
'-x, y+1/2, -z+1/2'

loop_
_atom_site_label
_atom_site_type_symbol
_atom_site_fract_x
_atom_site_fract_y
_atom_site_fract_z
_atom_site_U_iso_or_equiv
_atom_site_adp_type
_atom_site_occupancy
_atom_site_symmetry_multiplicity
_atom_site_calc_flag
_atom_site_refinement_flags
C1 C 0.7737(6) 0.2588(4) 0.09917(12) 0.0459(15) Uani 1 1 d .
C2 C 0.8752(10) 0.2109(5) 0.09886(17) 0.076(2) Uani 1 1 d .
H2A H 0.9211 0.2253 0.0853 0.114 Uiso 1 1 calc R
H2B H 0.8544 0.1592 0.0971 0.114 Uiso 1 1 calc R
H2C H 0.9149 0.2174 0.1140 0.114 Uiso 1 1 calc R
C3 C 0.7158(8) 0.2566(4) 0.07463(14) 0.063(2) Uani 1 1 d .
H3A H 0.6513 0.2876 0.0753 0.094 Uiso 1 1 calc R
H3B H 0.6947 0.2059 0.0709 0.094 Uiso 1 1 calc R
H3C H 0.7645 0.2747 0.0620 0.094 Uiso 1 1 calc R
C4 C 0.6957(9) 0.2393(6) 0.11914(19) 0.085(3) Uani 1 1 d .
H4A H 0.6334 0.2724 0.1185 0.128 Uiso 1 1 calc R
H4B H 0.7319 0.2443 0.1348 0.128 Uiso 1 1 calc R
H4C H 0.6713 0.1885 0.1171 0.128 Uiso 1 1 calc R
O1 O 0.8096(4) 0.3373(2) 0.10069(8) 0.0429(10) Uani 1 1 d .
C5 C 0.8661(5) 0.3619(3) 0.11973(10) 0.0363(12) Uani 1 1 d .
O5 O 0.8731(4) 0.3326(2) 0.13953(8) 0.0475(11) Uani 1 1 d .
N1_1 N 0.9127(4) 0.4279(3) 0.11437(9) 0.0394(11) Uani 1 1 d .
H1_1 H 0.8945 0.4521 0.1013 0.047 Uiso 1 1 calc R
C1_1 C 0.9952(5) 0.4581(3) 0.13134(10) 0.0362(12) Uani 1 1 d .
C2_1 C 1.0897(6) 0.4045(4) 0.13615(14) 0.0515(16) Uani 1 1 d .
H2A_1 H 1.0804 0.3802 0.1520 0.062 Uiso 1 1 calc R
H2B_1 H 1.0925 0.3663 0.1235 0.062 Uiso 1 1 calc R
C3_1 C 1.1899(6) 0.4486(5) 0.13595(14) 0.0559(17) Uani 1 1 d .
H3_1 H 1.1988 0.4732 0.1520 0.067 Uiso 1 1 calc R
N3_1 N 1.2873(7) 0.3989(5) 0.13120(16) 0.079(2) Uani 1 1 d .
N31_1 N 1.3726(6) 0.4214(6) 0.13897(16) 0.082(2) Uani 1 1 d .
N32_1 N 1.4568(9) 0.4337(9) 0.1443(3) 0.143(5) Uani 1 1 d .
C4_1 C 1.1709(7) 0.5061(5) 0.11682(14) 0.061(2) Uani 1 1 d .
H4_1 H 1.1815 0.4839 0.1005 0.073 Uiso 1 1 calc R
N4_1 N 1.2498(7) 0.5659(5) 0.12048(14) 0.076(2) Uani 1 1 d .
N41_1 N 1.2499(6) 0.6150(3) 0.10495(13) 0.0565(15) Uani 1 1 d .
N42_1 N 1.2701(11) 0.6575(6) 0.0911(2) 0.118(4) Uani 1 1 d .
C5_1 C 1.0489(6) 0.5275(4) 0.12028(13) 0.0521(17) Uani 1 1 d .
H5A_1 H 1.0417 0.5700 0.1313 0.063 Uiso 1 1 calc R
H5B_1 H 1.0153 0.5401 0.1046 0.063 Uiso 1 1 calc R
C6_1 C 0.9392(5) 0.4790(3) 0.15542(10) 0.0329(11) Uani 1 1 d .
O6_1 O 0.9918(4) 0.4792(3) 0.17458(7) 0.0434(10) Uani 1 1 d .
N1_2 N 0.8340(4) 0.4985(3) 0.15452(8) 0.0374(11) Uani 1 1 d .
H1_2 H 0.7994 0.4956 0.1407 0.045 Uiso 1 1 calc R
C1_2 C 0.7766(5) 0.5242(3) 0.17596(11) 0.0385(13) Uani 1 1 d .
C2_2 C 0.8328(6) 0.5944(4) 0.18674(12) 0.0477(15) Uani 1 1 d .
H2A_2 H 0.8584 0.5847 0.2033 0.057 Uiso 1 1 calc R
H2B_2 H 0.8954 0.6089 0.1767 0.057 Uiso 1 1 calc R
C3_2 C 0.7471(7) 0.6555(4) 0.18678(13) 0.0502(16) Uani 1 1 d .
H3_2 H 0.7041 0.6530 0.2020 0.060 Uiso 1 1 calc R
N3_2 N 0.8010(7) 0.7286(4) 0.18492(14) 0.0685(19) Uani 1 1 d .
N31_2 N 0.7473(7) 0.7794(4) 0.19079(14) 0.0702(19) Uani 1 1 d .
N32_2 N 0.7030(11) 0.8334(5) 0.1957(2) 0.107(3) Uani 1 1 d .
C4_2 C 0.6759(7) 0.6334(4) 0.16537(13) 0.0535(17) Uani 1 1 d .
H4_2 H 0.7155 0.6428 0.1500 0.064 Uiso 1 1 calc R
N4_2 N 0.5731(7) 0.6767(5) 0.16559(15) 0.082(2) Uani 1 1 d U
N41_2 N 0.5196(8) 0.6739(5) 0.14688(18) 0.088(2) Uani 1 1 d U
N42_2 N 0.4675(11) 0.6748(8) 0.1300(3) 0.129(4) Uani 1 1 d U
C5_2 C 0.6613(6) 0.5488(4) 0.16892(12) 0.0468(15) Uani 1 1 d .
H5A_2 H 0.6089 0.5380 0.1819 0.056 Uiso 1 1 calc R
H5B_2 H 0.6372 0.5248 0.1538 0.056 Uiso 1 1 calc R
C6_2 C 0.7692(5) 0.4650(3) 0.19560(10) 0.0344(12) Uani 1 1 d .
O6_2 O 0.7440(4) 0.4823(2) 0.21672(7) 0.0385(9) Uani 1 1 d .
N1_3 N 0.7917(4) 0.3934(3) 0.19005(8) 0.0338(10) Uani 1 1 d .
H1_3 H 0.8024 0.3808 0.1749 0.041 Uiso 1 1 calc R
C1_3 C 0.7982(5) 0.3370(3) 0.20909(10) 0.0338(12) Uani 1 1 d .
C2_3 C 0.6870(5) 0.3196(4) 0.22067(12) 0.0434(14) Uani 1 1 d .
H2A_3 H 0.6754 0.3495 0.2354 0.052 Uiso 1 1 calc R
H2B_3 H 0.6276 0.3292 0.2092 0.052 Uiso 1 1 calc R
C3_3 C 0.6935(6) 0.2367(4) 0.22699(12) 0.0453(14) Uani 1 1 d .
H3_3 H 0.7398 0.2298 0.2416 0.054 Uiso 1 1 calc R
N3_3 N 0.5882(6) 0.2014(4) 0.23087(14) 0.0674(19) Uani 1 1 d .
N31_3 N 0.5664(6) 0.1830(5) 0.25188(15) 0.0706(19) Uani 1 1 d .
N32_3 N 0.5383(10) 0.1674(8) 0.2717(2) 0.124(4) Uani 1 1 d .
C4_3 C 0.7508(6) 0.2043(3) 0.20477(12) 0.0444(14) Uani 1 1 d .
H4_3 H 0.6982 0.2001 0.1912 0.053 Uiso 1 1 calc R
N4_3 N 0.8033(7) 0.1312(4) 0.20902(14) 0.0679(19) Uani 1 1 d .
N41_3 N 0.7400(7) 0.0787(3) 0.20771(13) 0.0669(19) Uani 1 1 d .
N42_3 N 0.6940(10) 0.0256(5) 0.20601(18) 0.099(3) Uani 1 1 d .
C5_3 C 0.8382(5) 0.2613(3) 0.19831(12) 0.0407(13) Uani 1 1 d .
H5A_3 H 0.8467 0.2650 0.1806 0.049 Uiso 1 1 calc R
H5B_3 H 0.9084 0.2472 0.2054 0.049 Uiso 1 1 calc R
C6_3 C 0.8781(5) 0.3602(3) 0.22892(10) 0.0325(11) Uani 1 1 d .
O6_3 O 0.8696(4) 0.3351(2) 0.24981(7) 0.0400(9) Uani 1 1 d .
N1_4 N 0.9597(4) 0.4072(3) 0.22279(9) 0.0332(10) Uani 1 1 d .
H1_4 H 0.9654 0.4232 0.2079 0.040 Uiso 1 1 calc R
C1_4 C 1.0378(5) 0.4308(3) 0.24110(10) 0.0342(11) Uani 1 1 d .
C2_4 C 1.1128(5) 0.3652(4) 0.24979(12) 0.0415(13) Uani 1 1 d .
H2A_4 H 1.0913 0.3485 0.2661 0.050 Uiso 1 1 calc R
H2B_4 H 1.1077 0.3232 0.2385 0.050 Uiso 1 1 calc R
C3_4 C 1.2283(5) 0.3964(4) 0.25012(14) 0.0486(15) Uani 1 1 d .
H3_4 H 1.2413 0.4244 0.2654 0.058 Uiso 1 1 calc R
N3_4 N 1.3054(6) 0.3356(4) 0.24798(16) 0.072(2) Uani 1 1 d .
N31_4 N 1.3971(6) 0.3482(5) 0.25664(15) 0.074(2) Uani 1 1 d .
N32_4 N 1.4828(8) 0.3540(7) 0.2636(2) 0.112(3) Uani 1 1 d .
C4_4 C 1.2290(6) 0.4484(5) 0.22837(14) 0.0560(18) Uani 1 1 d .
H4_4 H 1.2326 0.4193 0.2131 0.067 Uiso 1 1 calc R
N4_4 N 1.3168(6) 0.5038(5) 0.22872(18) 0.086(2) Uani 1 1 d U
N41_4 N 1.4041(6) 0.4814(6) 0.22191(19) 0.091(3) Uani 1 1 d U
N42_4 N 1.4871(10) 0.4670(9) 0.2134(3) 0.143(5) Uani 1 1 d U
C5_4 C 1.1185(5) 0.4884(4) 0.23001(12) 0.0408(13) Uani 1 1 d .
H5A_4 H 1.0941 0.5040 0.2138 0.049 Uiso 1 1 calc R
H5B_4 H 1.1240 0.5322 0.2405 0.049 Uiso 1 1 calc R
C6_4 C 0.9832(5) 0.4668(3) 0.26329(10) 0.0331(11) Uani 1 1 d .
O6_4 O 1.0313(4) 0.4712(2) 0.28257(7) 0.0427(10) Uani 1 1 d .
N1_5 N 0.8832(4) 0.4975(3) 0.25958(8) 0.0325(10) Uani 1 1 d .
H1_5 H 0.8530 0.4951 0.2453 0.039 Uiso 1 1 calc R
C1_5 C 0.8267(5) 0.5342(3) 0.27956(9) 0.0326(11) Uani 1 1 d .
C2_5 C 0.8815(5) 0.6072(3) 0.28676(10) 0.0385(13) Uani 1 1 d .
H2A_5 H 0.9593 0.6063 0.2827 0.046 Uiso 1 1 calc R
H2B_5 H 0.8735 0.6164 0.3043 0.046 Uiso 1 1 calc R
C3_5 C 0.8218(6) 0.6667(3) 0.27189(11) 0.0441(15) Uani 1 1 d .
H3_5 H 0.8324 0.7166 0.2791 0.053 Uiso 1 1 calc R
N3_5 N 0.8514(6) 0.6659(3) 0.24545(11) 0.0553(15) Uani 1 1 d .
N31_5 N 0.9504(6) 0.6732(3) 0.24066(11) 0.0561(16) Uani 1 1 d .
N32_5 N 1.0348(9) 0.6784(5) 0.23418(16) 0.087(3) Uani 1 1 d .
C4_5 C 0.7043(6) 0.6435(4) 0.27303(11) 0.0469(15) Uani 1 1 d .
H4_5 H 0.6616 0.6654 0.2595 0.056 Uiso 1 1 calc R
N4_5 N 0.6583(6) 0.6633(3) 0.29673(11) 0.0541(15) Uani 1 1 d .
N41_5 N 0.6356(8) 0.7299(5) 0.29828(15) 0.083(2) Uani 1 1 d .
N42_5 N 0.6041(11) 0.7894(6) 0.3024(2) 0.110(3) Uani 1 1 d .
C5_5 C 0.7102(5) 0.5585(3) 0.27090(11) 0.0402(13) Uani 1 1 d .
H5A_5 H 0.6981 0.5432 0.2540 0.048 Uiso 1 1 calc R
H5B_5 H 0.6542 0.5355 0.2811 0.048 Uiso 1 1 calc R
C6_5 C 0.8127(5) 0.4817(3) 0.30169(10) 0.0333(11) Uani 1 1 d .
O6_5 O 0.8008(4) 0.5065(2) 0.32199(7) 0.0427(10) Uani 1 1 d .
N1_6 N 0.8032(5) 0.4090(3) 0.29645(9) 0.0413(12) Uani 1 1 d .
H1_6 H 0.8039 0.3939 0.2814 0.050 Uiso 1 1 calc R
C1_6 C 0.7917(6) 0.3562(4) 0.31626(12) 0.0469(15) Uani 1 1 d .
C2_6 C 0.7618(8) 0.2786(4) 0.30615(14) 0.0596(19) Uani 1 1 d .
H2A_6 H 0.6830 0.2740 0.3035 0.071 Uiso 1 1 calc R
H2B_6 H 0.7999 0.2685 0.2908 0.071 Uiso 1 1 calc R
C3_6 C 0.8006(9) 0.2265(4) 0.32638(16) 0.069(2) Uani 1 1 d .
H3_6 H 0.7487 0.2294 0.3401 0.082 Uiso 1 1 calc R
N3_6 N 0.8115(11) 0.1488(5) 0.31899(18) 0.102(3) Uani 1 1 d .
N31_6 N 0.7285(10) 0.1107(5) 0.32078(15) 0.085(3) Uani 1 1 d .
N32_6 N 0.6633(14) 0.0693(6) 0.3221(2) 0.126(5) Uani 1 1 d .
C4_6 C 0.9105(9) 0.2603(5) 0.3345(2) 0.083(3) Uani 1 1 d .
H4_6 H 0.9661 0.2425 0.3228 0.099 Uiso 1 1 calc R
N4_6 N 0.9436(14) 0.2347(7) 0.3581(3) 0.138(5) Uani 1 1 d U
N41_6 N 0.9364(11) 0.2764(8) 0.3750(3) 0.111(4) Uani 1 1 d U
N42_6 N 0.9364(14) 0.3128(11) 0.3915(3) 0.145(5) Uani 1 1 d U
C5_6 C 0.8968(7) 0.3437(5) 0.32999(14) 0.0609(19) Uani 1 1 d .
H5A_6 H 0.8949 0.3703 0.3456 0.073 Uiso 1 1 calc R
H5B_6 H 0.9585 0.3626 0.3205 0.073 Uiso 1 1 calc R
C6_6 C 0.6999(7) 0.3797(4) 0.33357(12) 0.0521(17) Uani 1 1 d .
O6_6 O 0.7042(6) 0.3763(3) 0.35527(9) 0.0722(17) Uani 1 1 d .
O7_6 O 0.6124(5) 0.4006(4) 0.32034(12) 0.0746(17) Uani 1 1 d .
C7_6 C 0.5183(10) 0.4177(9) 0.3349(2) 0.108(4) Uani 1 1 d .
H7A_6 H 0.4666 0.3771 0.3340 0.163 Uiso 1 1 calc R
H7B_6 H 0.4845 0.4628 0.3289 0.163 Uiso 1 1 calc R
H7C_6 H 0.5404 0.4247 0.3518 0.163 Uiso 1 1 calc R
C1_10 C 1.1308(7) 0.4795(5) 0.36154(15) 0.062(2) Uani 1 1 d .
C2_10 C 1.1608(7) 0.4311(6) 0.34089(17) 0.075(2) Uani 1 1 d U
H2A_10 H 1.1503 0.3797 0.3455 0.112 Uiso 1 1 calc R
H2B_10 H 1.2367 0.4392 0.3367 0.112 Uiso 1 1 calc R
H2C_10 H 1.1152 0.4428 0.3270 0.112 Uiso 1 1 calc R
C3_10 C 1.1554(16) 0.5625(8) 0.3527(3) 0.135(5) Uani 1 1 d U
H3A_10 H 1.1368 0.5970 0.3656 0.203 Uiso 1 1 calc R
H3B_10 H 1.1121 0.5734 0.3383 0.203 Uiso 1 1 calc R
H3C_10 H 1.2322 0.5672 0.3487 0.203 Uiso 1 1 calc R
C4_10 C 1.1866(17) 0.4672(14) 0.3852(4) 0.169(7) Uani 1 1 d U
H4A_10 H 1.1607 0.5033 0.3970 0.254 Uiso 1 1 calc R
H4B_10 H 1.2646 0.4729 0.3830 0.254 Uiso 1 1 calc R
H4C_10 H 1.1708 0.4176 0.3910 0.254 Uiso 1 1 calc R
O1_10 O 1.0152(4) 0.4780(3) 0.36263(9) 0.0535(11) Uani 1 1 d .
C5_10 C 0.9570(5) 0.5114(3) 0.38026(10) 0.0372(12) Uani 1 1 d .
O5_10 O 0.9863(4) 0.5211(3) 0.40142(8) 0.0490(11) Uani 1 1 d .
N1_11 N 0.8588(4) 0.5307(3) 0.37175(8) 0.0366(10) Uani 1 1 d .
H1_11 H 0.8397 0.5183 0.3570 0.044 Uiso 1 1 calc R
C1_11 C 0.7826(5) 0.5731(3) 0.38733(10) 0.0365(12) Uani 1 1 d .
C2_11 C 0.8198(6) 0.6512(3) 0.39278(11) 0.0435(14) Uani 1 1 d .
H2A_11 H 0.8985 0.6525 0.3958 0.052 Uiso 1 1 calc R
H2B_11 H 0.7819 0.6710 0.4071 0.052 Uiso 1 1 calc R
C3_11 C 0.7912(7) 0.6960(4) 0.37010(13) 0.0533(17) Uani 1 1 d .
H3_11 H 0.7691 0.7469 0.3747 0.064 Uiso 1 1 calc R
N3_11 N 0.8903(7) 0.6984(4) 0.35386(14) 0.0676(18) Uani 1 1 d .
N31_11 N 0.8821(6) 0.7392(4) 0.33637(12) 0.0616(16) Uani 1 1 d .
N32_11 N 0.8863(9) 0.7740(5) 0.31976(15) 0.084(2) Uani 1 1 d .
C4_11 C 0.6951(7) 0.6550(5) 0.35785(14) 0.0609(19) Uani 1 1 d .
H4_11 H 0.7172 0.6399 0.3412 0.073 Uiso 1 1 calc R
N4_11 N 0.6004(8) 0.7011(5) 0.35616(18) 0.086(2) Uani 1 1 d .
N41_11 N 0.5216(9) 0.6680(7) 0.34598(19) 0.100(3) Uani 1 1 d .
N42_11 N 0.4436(11) 0.6408(9) 0.3368(2) 0.127(4) Uani 1 1 d .
C5_11 C 0.6782(6) 0.5846(4) 0.37346(12) 0.0467(15) Uani 1 1 d .
H5A_11 H 0.6171 0.5914 0.3847 0.056 Uiso 1 1 calc R
H5B_11 H 0.6629 0.5418 0.3630 0.056 Uiso 1 1 calc R
C6_11 C 0.7590(5) 0.5294(3) 0.41072(10) 0.0343(12) Uani 1 1 d .
O6_11 O 0.7458(4) 0.5616(2) 0.43017(7) 0.0406(9) Uani 1 1 d .
N1_12 N 0.7456(4) 0.4558(3) 0.40814(8) 0.0325(10) Uani 1 1 d .
H1_12 H 0.7618 0.4346 0.3944 0.039 Uiso 1 1 calc R
C1_12 C 0.7039(5) 0.4107(3) 0.42838(10) 0.0337(12) Uani 1 1 d .
C2_12 C 0.5882(5) 0.4311(4) 0.43604(12) 0.0432(14) Uani 1 1 d .
H2A_12 H 0.5824 0.4324 0.4538 0.052 Uiso 1 1 calc R
H2B_12 H 0.5683 0.4799 0.4296 0.052 Uiso 1 1 calc R
C3_12 C 0.5139(6) 0.3720(5) 0.42569(14) 0.0568(18) Uani 1 1 d .
H3_12 H 0.4455 0.3679 0.4352 0.068 Uiso 1 1 calc R
N3_12 N 0.4920(7) 0.3905(5) 0.39952(15) 0.078(2) Uani 1 1 d .
N31_12 N 0.4332(12) 0.3472(9) 0.3910(2) 0.130(4) Uani 1 1 d .
N32_12 N 0.371(2) 0.3020(15) 0.3781(4) 0.213(9) Uani 1 1 d .
C4_12 C 0.5835(6) 0.3015(4) 0.42792(15) 0.0540(17) Uani 1 1 d .
H4_12 H 0.5569 0.2617 0.4170 0.065 Uiso 1 1 calc R
N4_12 N 0.5745(8) 0.2804(5) 0.45389(16) 0.079(2) Uani 1 1 d U
N41_12 N 0.6337(11) 0.2372(7) 0.46075(19) 0.100(3) Uani 1 1 d U
N42_12 N 0.6868(17) 0.2026(11) 0.4706(3) 0.167(6) Uani 1 1 d U
C5_12 C 0.6975(5) 0.3279(3) 0.42067(11) 0.0390(13) Uani 1 1 d .
H5A_12 H 0.7083 0.3229 0.4031 0.047 Uiso 1 1 calc R
H5B_12 H 0.7535 0.2988 0.4291 0.047 Uiso 1 1 calc R
C6_12 C 0.7838(5) 0.4165(3) 0.45052(10) 0.0321(11) Uani 1 1 d .
O6_12 O 0.7523(3) 0.4048(2) 0.47108(7) 0.0375(9) Uani 1 1 d .
N1_13 N 0.8891(4) 0.4326(3) 0.44578(8) 0.0321(10) Uani 1 1 d .
H1_13 H 0.9109 0.4392 0.4309 0.039 Uiso 1 1 calc R
C1_13 C 0.9661(5) 0.4387(3) 0.46594(10) 0.0357(12) Uani 1 1 d .
C2_13 C 0.9959(5) 0.3627(4) 0.47678(12) 0.0425(14) Uani 1 1 d .
H2A_13 H 0.9766 0.3607 0.4941 0.051 Uiso 1 1 calc R
H2B_13 H 0.9570 0.3230 0.4682 0.051 Uiso 1 1 calc R
C3_13 C 1.1185(5) 0.3539(4) 0.47352(12) 0.0440(14) Uani 1 1 d .
H3_13 H 1.1569 0.3719 0.4882 0.053 Uiso 1 1 calc R
N3_13 N 1.1466(6) 0.2758(4) 0.46903(14) 0.0637(17) Uani 1 1 d .
N31_13 N 1.2398(6) 0.2573(4) 0.47245(16) 0.0713(19) Uani 1 1 d .
N32_13 N 1.3240(10) 0.2322(7) 0.4755(3) 0.125(4) Uani 1 1 d .
C4_13 C 1.1450(5) 0.4044(4) 0.45176(12) 0.0432(14) Uani 1 1 d .
H4_13 H 1.1197 0.3801 0.4366 0.052 Uiso 1 1 calc R
N4_13 N 1.2612(6) 0.4175(4) 0.45001(15) 0.0700(19) Uani 1 1 d .
N41_13 N 1.2900(5) 0.4774(4) 0.44189(12) 0.0532(14) Uani 1 1 d .
N42_13 N 1.3263(7) 0.5308(5) 0.43456(16) 0.081(2) Uani 1 1 d .
C5_13 C 1.0748(5) 0.4711(3) 0.45667(11) 0.0359(12) Uani 1 1 d .
H5A_13 H 1.0635 0.5000 0.4418 0.043 Uiso 1 1 calc R
H5B_13 H 1.1081 0.5031 0.4690 0.043 Uiso 1 1 calc R
C6_13 C 0.9212(4) 0.4921(3) 0.48520(10) 0.0315(11) Uani 1 1 d .
O6_13 O 0.9390(3) 0.4837(2) 0.50696(7) 0.0383(9) Uani 1 1 d .
N1_14 N 0.8698(4) 0.5527(2) 0.47646(8) 0.0299(9) Uani 1 1 d .
H1_14 H 0.8568 0.5555 0.4609 0.036 Uiso 1 1 calc R
C1_14 C 0.8350(5) 0.6142(3) 0.49215(10) 0.0347(12) Uani 1 1 d .
C2_14 C 0.9328(5) 0.6546(4) 0.50348(11) 0.0429(14) Uani 1 1 d .
H2A_14 H 0.9098 0.6849 0.5174 0.052 Uiso 1 1 calc R
H2B_14 H 0.9879 0.6190 0.5090 0.052 Uiso 1 1 calc R
C3_14 C 0.9778(7) 0.7032(4) 0.48320(14) 0.0569(18) Uani 1 1 d .
H3_14 H 1.0037 0.7512 0.4898 0.068 Uiso 1 1 calc R
N3_14 N 1.0674(7) 0.6661(5) 0.46823(14) 0.078(2) Uani 1 1 d .
N31_14 N 1.1557(8) 0.6635(5) 0.47829(15) 0.075(2) Uani 1 1 d .
N32_14 N 1.2378(10) 0.6531(7) 0.4851(2) 0.111(3) Uani 1 1 d .
C4_14 C 0.8826(6) 0.7158(4) 0.46530(12) 0.0470(15) Uani 1 1 d .
H4_14 H 0.9005 0.6925 0.4495 0.056 Uiso 1 1 calc R
N4_14 N 0.8561(7) 0.7943(4) 0.46136(14) 0.073(2) Uani 1 1 d .
N41_14 N 0.8725(7) 0.8171(5) 0.44109(15) 0.076(2) Uani 1 1 d .
N42_14 N 0.8905(12) 0.8482(7) 0.4234(2) 0.126(4) Uani 1 1 d .
C5_14 C 0.7845(5) 0.6759(3) 0.47656(11) 0.0373(12) Uani 1 1 d .
H5A_14 H 0.7374 0.6550 0.4639 0.045 Uiso 1 1 calc R
H5B_14 H 0.7415 0.7099 0.4866 0.045 Uiso 1 1 calc R
C6_14 C 0.7532(5) 0.5888(3) 0.51130(10) 0.0357(12) Uani 1 1 d .
O6_14 O 0.7365(4) 0.6274(3) 0.52979(8) 0.0522(11) Uani 1 1 d .
N1_15 N 0.6974(4) 0.5257(3) 0.50709(8) 0.0297(9) Uani 1 1 d .
H1_15 H 0.7080 0.5014 0.4936 0.036 Uiso 1 1 calc R
C1_15 C 0.6180(4) 0.4974(3) 0.52518(10) 0.0300(11) Uani 1 1 d .
C2_15 C 0.5192(5) 0.5496(4) 0.52695(11) 0.0421(14) Uani 1 1 d .
H2A_15 H 0.4917 0.5518 0.5437 0.051 Uiso 1 1 calc R
H2B_15 H 0.5384 0.5998 0.5216 0.051 Uiso 1 1 calc R
C3_15 C 0.4345(6) 0.5152(4) 0.50994(13) 0.0503(16) Uani 1 1 d .
H3_15 H 0.3599 0.5320 0.5140 0.060 Uiso 1 1 calc R
N3_15 N 0.4587(6) 0.5256(4) 0.48369(12) 0.0596(16) Uani 1 1 d .
N31_15 N 0.4796(6) 0.5893(5) 0.47762(13) 0.0624(17) Uani 1 1 d .
N32_15 N 0.5003(9) 0.6475(6) 0.47034(18) 0.091(3) Uani 1 1 d .
C4_15 C 0.4491(6) 0.4326(4) 0.51508(15) 0.0554(17) Uani 1 1 d .
H4_15 H 0.4165 0.4018 0.5020 0.067 Uiso 1 1 calc R
N4_15 N 0.3933(7) 0.4200(5) 0.53916(19) 0.086(2) Uani 1 1 d U
N41_15 N 0.4134(8) 0.3614(6) 0.54848(18) 0.086(2) Uani 1 1 d U
N42_15 N 0.4322(10) 0.3096(7) 0.5601(2) 0.111(3) Uani 1 1 d U
C5_15 C 0.5724(5) 0.4222(3) 0.51643(11) 0.0357(12) Uani 1 1 d .
H5A_15 H 0.6020 0.4094 0.5004 0.043 Uiso 1 1 calc R
H5B_15 H 0.5911 0.3827 0.5280 0.043 Uiso 1 1 calc R
C6_15 C 0.6752(5) 0.4869(3) 0.54994(10) 0.0333(11) Uani 1 1 d .
O6_15 O 0.6229(4) 0.4917(3) 0.56886(7) 0.0424(10) Uani 1 1 d .
N1_16 N 0.7803(4) 0.4665(3) 0.54926(9) 0.0431(12) Uani 1 1 d .
H1_16 H 0.8116 0.4579 0.5353 0.052 Uiso 1 1 calc R
C1_16 C 0.8421(5) 0.4585(4) 0.57172(11) 0.0413(13) Uani 1 1 d .
C2_16 C 0.9546(7) 0.4273(5) 0.56642(14) 0.064(2) Uani 1 1 d .
H2A_16 H 0.9638 0.4193 0.5489 0.076 Uiso 1 1 calc R
H2B_16 H 0.9646 0.3798 0.5748 0.076 Uiso 1 1 calc R
C3_16 C 1.0388(7) 0.4851(6) 0.57579(16) 0.068(2) Uani 1 1 d .
H3_16 H 1.0493 0.4753 0.5934 0.082 Uiso 1 1 calc R
N3_16 N 1.1479(8) 0.4898(7) 0.56481(18) 0.100(3) Uani 1 1 d U
N31_16 N 1.1500(7) 0.5001(6) 0.54273(18) 0.088(3) Uani 1 1 d U
N32_16 N 1.1660(9) 0.5090(8) 0.5233(2) 0.116(4) Uani 1 1 d U
C4_16 C 0.9760(7) 0.5584(5) 0.57375(15) 0.065(2) Uani 1 1 d .
H4_16 H 0.9710 0.5742 0.5565 0.077 Uiso 1 1 calc R
N4_16 N 1.0226(8) 0.6193(6) 0.58905(17) 0.089(3) Uani 1 1 d U
N41_16 N 1.0756(10) 0.6658(7) 0.5793(2) 0.113(3) Uani 1 1 d U
N42_16 N 1.1242(18) 0.7188(13) 0.5727(4) 0.193(8) Uani 1 1 d U
C5_16 C 0.8647(6) 0.5349(4) 0.58316(12) 0.0491(15) Uani 1 1 d .
H5A_16 H 0.8088 0.5707 0.5782 0.059 Uiso 1 1 calc R
H5B_16 H 0.8652 0.5314 0.6010 0.059 Uiso 1 1 calc R
C6_16 C 0.7790(6) 0.4075(4) 0.58943(12) 0.0493(16) Uani 1 1 d .
O6_16 O 0.7716(5) 0.4197(3) 0.61098(9) 0.0608(13) Uani 1 1 d .
O7_16 O 0.7385(6) 0.3502(3) 0.57838(10) 0.0694(15) Uani 1 1 d .
C7_16 C 0.6730(12) 0.3000(6) 0.5931(2) 0.098(4) Uani 1 1 d .
H7A_16 H 0.6911 0.3065 0.6101 0.147 Uiso 1 1 calc R
H7B_16 H 0.6879 0.2492 0.5883 0.147 Uiso 1 1 calc R
H7C_16 H 0.5963 0.3107 0.5906 0.147 Uiso 1 1 calc R

loop_
_atom_site_aniso_label
_atom_site_aniso_U_11
_atom_site_aniso_U_22
_atom_site_aniso_U_33
_atom_site_aniso_U_23
_atom_site_aniso_U_13
_atom_site_aniso_U_12
C1 0.056(4) 0.043(3) 0.039(3) 0.004(3) -0.004(3) -0.012(3)
C2 0.107(7) 0.062(5) 0.059(5) -0.002(4) -0.005(5) 0.008(5)
C3 0.083(6) 0.053(4) 0.053(4) -0.005(3) -0.013(4) -0.014(4)
C4 0.081(6) 0.094(7) 0.081(6) 0.008(5) 0.010(5) -0.035(6)
O1 0.057(3) 0.034(2) 0.037(2) 0.0017(17) -0.008(2) -0.0031(19)
C5 0.047(3) 0.032(3) 0.030(3) 0.000(2) 0.002(2) 0.002(3)
O5 0.066(3) 0.042(2) 0.034(2) 0.0053(18) 0.000(2) -0.003(2)
N1_1 0.047(3) 0.044(3) 0.027(2) 0.002(2) -0.003(2) -0.004(2)
C1_1 0.042(3) 0.040(3) 0.027(3) 0.003(2) 0.000(2) -0.009(2)
C2_1 0.047(4) 0.058(4) 0.049(4) -0.004(3) 0.003(3) 0.004(3)
C3_1 0.058(4) 0.064(4) 0.046(4) -0.012(3) 0.006(3) -0.004(4)
N3_1 0.063(4) 0.095(6) 0.078(5) -0.012(4) 0.004(4) 0.005(4)
N31_1 0.051(4) 0.114(7) 0.081(5) -0.015(5) -0.006(4) -0.012(4)
N32_1 0.065(6) 0.198(14) 0.168(12) -0.060(11) -0.014(7) 0.000(8)
C4_1 0.057(4) 0.075(5) 0.050(4) -0.009(4) 0.013(3) -0.024(4)
N4_1 0.072(5) 0.085(5) 0.070(4) 0.008(4) 0.002(4) -0.033(4)
N41_1 0.058(4) 0.043(3) 0.069(4) 0.009(3) -0.002(3) -0.004(3)
N42_1 0.139(10) 0.074(6) 0.140(9) 0.037(6) -0.052(8) -0.019(6)
C5_1 0.060(4) 0.049(4) 0.047(4) 0.002(3) 0.003(3) -0.017(3)
C6_1 0.041(3) 0.030(3) 0.028(3) -0.001(2) 0.000(2) -0.003(2)
O6_1 0.045(2) 0.057(3) 0.029(2) -0.0008(18) -0.0003(17) -0.005(2)
N1_2 0.050(3) 0.036(2) 0.027(2) 0.0002(19) -0.005(2) -0.001(2)
C1_2 0.042(3) 0.038(3) 0.035(3) -0.003(2) -0.003(2) -0.001(3)
C2_2 0.061(4) 0.043(3) 0.039(3) -0.003(3) 0.003(3) -0.010(3)
C3_2 0.069(4) 0.040(3) 0.042(3) -0.005(3) 0.008(3) 0.003(3)
N3_2 0.088(5) 0.038(3) 0.079(5) 0.000(3) 0.015(4) 0.001(4)
N31_2 0.095(5) 0.049(4) 0.066(4) 0.002(3) 0.008(4) -0.006(4)
N32_2 0.147(10) 0.062(5) 0.111(7) -0.003(5) 0.036(7) 0.001(6)
C4_2 0.070(5) 0.050(4) 0.040(3) 0.004(3) 0.008(3) 0.021(4)
N4_2 0.085(5) 0.089(5) 0.073(5) 0.003(4) -0.002(4) 0.033(5)
N41_2 0.089(6) 0.080(5) 0.093(6) 0.024(4) -0.028(5) 0.010(5)
N42_2 0.107(8) 0.136(9) 0.143(9) 0.038(8) -0.032(8) -0.005(7)
C5_2 0.048(4) 0.053(4) 0.039(3) 0.006(3) -0.001(3) 0.008(3)
C6_2 0.036(3) 0.043(3) 0.024(3) -0.002(2) -0.004(2) 0.002(2)
O6_2 0.043(2) 0.043(2) 0.029(2) -0.0018(17) 0.0018(17) 0.0045(19)
N1_3 0.040(3) 0.036(2) 0.026(2) -0.0053(18) 0.0007(19) -0.002(2)
C1_3 0.043(3) 0.029(3) 0.030(3) 0.001(2) -0.001(2) -0.003(2)
C2_3 0.041(3) 0.041(3) 0.048(3) 0.000(3) -0.001(3) -0.006(3)
C3_3 0.046(3) 0.044(3) 0.046(3) 0.006(3) -0.006(3) -0.011(3)
N3_3 0.060(4) 0.074(4) 0.069(4) 0.018(4) -0.009(3) -0.026(4)
N31_3 0.056(4) 0.075(5) 0.082(5) 0.017(4) 0.006(4) -0.010(4)
N32_3 0.105(8) 0.160(11) 0.106(8) 0.056(8) 0.035(6) -0.012(8)
C4_3 0.057(4) 0.037(3) 0.040(3) -0.001(2) -0.007(3) -0.009(3)
N4_3 0.091(5) 0.039(3) 0.073(4) 0.002(3) -0.006(4) 0.000(4)
N41_3 0.099(5) 0.037(3) 0.064(4) 0.001(3) -0.008(4) -0.009(4)
N42_3 0.142(9) 0.053(4) 0.104(7) 0.006(4) -0.015(6) -0.024(5)
C5_3 0.045(3) 0.038(3) 0.039(3) -0.007(2) -0.002(3) -0.005(3)
C6_3 0.038(3) 0.029(2) 0.031(3) -0.003(2) 0.002(2) -0.002(2)
O6_3 0.054(2) 0.036(2) 0.030(2) 0.0030(16) 0.0003(18) -0.0091(19)
N1_4 0.036(2) 0.033(2) 0.031(2) -0.0036(18) 0.0024(19) -0.004(2)
C1_4 0.033(3) 0.039(3) 0.031(3) 0.000(2) -0.001(2) -0.001(2)
C2_4 0.040(3) 0.037(3) 0.047(3) -0.003(3) -0.002(3) 0.004(3)
C3_4 0.041(3) 0.047(3) 0.058(4) -0.008(3) -0.005(3) 0.002(3)
N3_4 0.053(4) 0.070(4) 0.092(5) -0.012(4) -0.003(4) 0.015(3)
N31_4 0.046(4) 0.094(6) 0.081(5) 0.001(4) -0.006(3) 0.025(4)
N32_4 0.066(6) 0.141(9) 0.129(8) 0.017(7) -0.008(6) 0.020(6)
C4_4 0.049(4) 0.071(5) 0.049(4) 0.003(3) 0.007(3) -0.001(4)
N4_4 0.051(4) 0.098(6) 0.107(6) 0.021(5) 0.004(4) -0.016(4)
N41_4 0.044(4) 0.112(7) 0.117(7) 0.049(6) 0.006(4) -0.002(4)
N42_4 0.074(6) 0.161(11) 0.195(12) 0.066(10) 0.026(7) 0.011(7)
C5_4 0.041(3) 0.042(3) 0.039(3) -0.002(3) -0.001(3) -0.012(3)
C6_4 0.037(3) 0.033(3) 0.029(3) 0.000(2) -0.003(2) -0.003(2)
O6_4 0.046(2) 0.048(2) 0.034(2) -0.0043(18) -0.0071(18) 0.003(2)
N1_5 0.040(2) 0.033(2) 0.025(2) -0.0036(18) -0.0027(19) -0.002(2)
C1_5 0.041(3) 0.033(3) 0.024(2) -0.001(2) -0.001(2) -0.001(2)
C2_5 0.049(3) 0.037(3) 0.029(3) -0.002(2) 0.002(2) -0.004(3)
C3_5 0.067(4) 0.037(3) 0.028(3) 0.000(2) -0.004(3) 0.004(3)
N3_5 0.077(4) 0.051(3) 0.038(3) 0.001(2) 0.005(3) -0.008(3)
N31_5 0.080(5) 0.044(3) 0.044(3) -0.006(2) 0.010(3) -0.012(3)
N32_5 0.098(6) 0.089(6) 0.072(5) -0.011(4) 0.033(5) -0.020(5)
C4_5 0.063(4) 0.048(3) 0.029(3) -0.001(3) 0.000(3) 0.014(3)
N4_5 0.066(4) 0.049(3) 0.047(3) -0.006(3) 0.004(3) 0.016(3)
N41_5 0.092(6) 0.086(6) 0.070(5) -0.003(4) 0.003(4) 0.022(5)
N42_5 0.144(10) 0.075(6) 0.112(8) -0.015(5) 0.013(7) 0.034(6)
C5_5 0.042(3) 0.043(3) 0.035(3) -0.006(2) -0.001(2) 0.002(3)
C6_5 0.043(3) 0.031(3) 0.027(3) -0.001(2) -0.001(2) 0.000(2)
O6_5 0.057(3) 0.043(2) 0.028(2) -0.0033(17) -0.0029(18) -0.003(2)
N1_6 0.055(3) 0.039(3) 0.030(2) -0.003(2) 0.003(2) -0.011(2)
C1_6 0.061(4) 0.041(3) 0.039(3) -0.002(3) 0.006(3) -0.013(3)
C2_6 0.078(5) 0.046(4) 0.054(4) -0.006(3) 0.014(4) -0.014(4)
C3_6 0.102(7) 0.037(4) 0.067(5) 0.002(3) 0.020(5) -0.005(4)
N3_6 0.151(10) 0.060(5) 0.094(6) 0.002(4) 0.041(7) -0.005(6)
N31_6 0.142(8) 0.048(4) 0.064(5) 0.006(3) 0.005(5) -0.018(5)
N32_6 0.205(14) 0.076(6) 0.098(7) 0.001(5) -0.035(8) -0.042(9)
C4_6 0.085(7) 0.061(5) 0.102(7) 0.012(5) 0.004(6) 0.012(5)
N4_6 0.179(12) 0.086(7) 0.149(10) 0.035(7) -0.050(10) 0.008(8)
N41_6 0.109(8) 0.124(9) 0.100(8) 0.042(7) 0.003(7) 0.024(7)
N42_6 0.153(11) 0.167(12) 0.114(9) 0.051(9) 0.012(9) 0.026(10)
C5_6 0.071(5) 0.061(4) 0.051(4) 0.011(3) 0.000(4) -0.010(4)
C6_6 0.071(5) 0.046(4) 0.040(4) -0.004(3) 0.011(3) -0.016(3)
O6_6 0.105(5) 0.069(3) 0.042(3) 0.001(2) 0.024(3) -0.013(3)
O7_6 0.059(3) 0.095(4) 0.070(4) -0.013(3) 0.009(3) -0.013(3)
C7_6 0.074(6) 0.151(12) 0.101(8) -0.026(8) 0.020(6) -0.009(8)
C1_10 0.050(4) 0.082(5) 0.055(4) -0.015(4) 0.002(3) -0.006(4)
C2_10 0.057(4) 0.094(6) 0.074(5) -0.017(5) 0.005(4) 0.003(5)
C3_10 0.139(11) 0.123(10) 0.144(11) -0.023(9) 0.025(10) -0.011(10)
C4_10 0.140(12) 0.209(16) 0.158(13) -0.013(13) 0.001(11) 0.029(13)
O1_10 0.052(3) 0.062(3) 0.047(3) -0.010(2) 0.003(2) 0.004(2)
C5_10 0.039(3) 0.041(3) 0.032(3) 0.000(2) 0.000(2) -0.003(3)
O5_10 0.048(2) 0.067(3) 0.032(2) -0.001(2) -0.0031(18) -0.001(2)
N1_11 0.044(3) 0.040(2) 0.026(2) -0.0025(19) -0.0030(19) 0.000(2)
C1_11 0.040(3) 0.039(3) 0.030(3) -0.003(2) -0.004(2) -0.001(3)
C2_11 0.053(4) 0.041(3) 0.036(3) -0.001(3) -0.004(3) -0.001(3)
C3_11 0.070(5) 0.042(3) 0.049(4) 0.004(3) 0.000(3) 0.002(3)
N3_11 0.075(5) 0.064(4) 0.064(4) 0.007(4) 0.008(3) -0.008(4)
N31_11 0.078(4) 0.055(3) 0.052(4) 0.003(3) 0.006(3) -0.011(3)
N32_11 0.115(7) 0.079(5) 0.059(4) 0.002(4) 0.008(4) -0.025(5)
C4_11 0.059(4) 0.076(5) 0.047(4) 0.009(4) -0.005(3) 0.016(4)
N4_11 0.075(5) 0.094(6) 0.090(6) 0.009(5) -0.010(5) 0.015(5)
N41_11 0.083(6) 0.126(8) 0.091(6) 0.015(6) -0.001(6) 0.023(6)
N42_11 0.103(8) 0.168(12) 0.110(8) -0.003(8) -0.028(7) 0.006(9)
C5_11 0.047(3) 0.056(4) 0.036(3) 0.000(3) -0.001(3) 0.001(3)
C6_11 0.036(3) 0.038(3) 0.029(3) -0.001(2) -0.004(2) 0.002(2)
O6_11 0.049(2) 0.042(2) 0.031(2) -0.0046(17) -0.0035(18) 0.004(2)
N1_12 0.037(2) 0.033(2) 0.028(2) -0.0037(18) -0.0005(19) 0.001(2)
C1_12 0.034(3) 0.041(3) 0.026(3) -0.003(2) 0.005(2) -0.001(2)
C2_12 0.036(3) 0.051(4) 0.042(3) -0.002(3) 0.002(3) 0.006(3)
C3_12 0.046(4) 0.071(5) 0.054(4) -0.005(4) 0.005(3) 0.000(4)
N3_12 0.063(4) 0.099(6) 0.071(5) -0.020(4) -0.019(4) -0.007(4)
N31_12 0.124(10) 0.160(12) 0.107(8) -0.021(8) -0.017(8) 0.016(10)
N32_12 0.194(19) 0.25(2) 0.191(19) -0.039(18) -0.029(15) 0.00(2)
C4_12 0.045(4) 0.054(4) 0.063(4) -0.006(3) 0.007(3) -0.014(3)
N4_12 0.081(5) 0.081(5) 0.076(5) 0.011(4) 0.022(4) -0.008(5)
N41_12 0.127(8) 0.093(7) 0.079(6) 0.018(5) 0.023(6) 0.014(7)
N42_12 0.202(14) 0.176(13) 0.124(10) 0.028(10) 0.033(10) 0.050(12)
C5_12 0.040(3) 0.044(3) 0.034(3) -0.005(2) 0.006(2) -0.004(3)
C6_12 0.037(3) 0.032(3) 0.028(3) -0.001(2) 0.002(2) 0.001(2)
O6_12 0.040(2) 0.042(2) 0.031(2) -0.0017(16) 0.0022(17) -0.0005(18)
N1_13 0.031(2) 0.036(2) 0.029(2) 0.0020(19) 0.0036(18) 0.003(2)
C1_13 0.034(3) 0.043(3) 0.030(3) 0.000(2) -0.002(2) -0.001(2)
C2_13 0.041(3) 0.042(3) 0.044(3) 0.004(3) 0.005(3) 0.003(3)
C3_13 0.036(3) 0.047(3) 0.049(3) 0.004(3) -0.008(3) 0.005(3)
N3_13 0.056(4) 0.055(4) 0.080(5) 0.007(3) -0.005(3) 0.014(3)
N31_13 0.057(4) 0.067(4) 0.090(5) 0.011(4) 0.001(4) 0.015(4)
N32_13 0.095(7) 0.119(8) 0.160(11) 0.027(8) 0.005(7) 0.038(7)
C4_13 0.039(3) 0.051(4) 0.040(3) -0.003(3) 0.004(3) 0.005(3)
N4_13 0.048(4) 0.074(5) 0.088(5) 0.011(4) 0.010(3) 0.012(3)
N41_13 0.042(3) 0.061(4) 0.057(3) 0.000(3) 0.000(3) -0.002(3)
N42_13 0.070(5) 0.090(6) 0.083(5) 0.007(5) -0.009(4) -0.013(5)
C5_13 0.031(3) 0.043(3) 0.034(3) 0.001(2) 0.004(2) 0.003(2)
C6_13 0.029(3) 0.036(3) 0.029(3) 0.002(2) 0.003(2) -0.003(2)
O6_13 0.037(2) 0.050(2) 0.0274(19) 0.0009(17) -0.0007(16) 0.0024(18)
N1_14 0.034(2) 0.034(2) 0.022(2) -0.0004(17) -0.0001(18) -0.0038(19)
C1_14 0.039(3) 0.034(3) 0.031(3) -0.003(2) 0.001(2) -0.001(2)
C2_14 0.047(3) 0.047(3) 0.035(3) -0.008(3) -0.006(3) -0.010(3)
C3_14 0.061(4) 0.055(4) 0.054(4) 0.000(3) -0.003(3) -0.015(4)
N3_14 0.072(5) 0.100(6) 0.062(4) -0.007(4) 0.002(4) -0.011(4)
N31_14 0.079(6) 0.077(5) 0.071(5) 0.002(4) 0.003(4) -0.014(4)
N32_14 0.089(7) 0.131(9) 0.115(8) -0.009(7) 0.004(6) 0.011(7)
C4_14 0.057(4) 0.041(3) 0.043(3) 0.002(3) 0.000(3) -0.012(3)
N4_14 0.097(6) 0.051(4) 0.070(5) 0.012(3) 0.004(4) -0.008(4)
N41_14 0.086(5) 0.075(5) 0.068(5) 0.020(4) -0.006(4) -0.013(4)
N42_14 0.164(11) 0.118(8) 0.097(7) 0.044(7) -0.001(8) -0.010(8)
C5_14 0.042(3) 0.034(3) 0.036(3) -0.004(2) 0.001(2) -0.001(2)
C6_14 0.039(3) 0.036(3) 0.031(3) -0.002(2) 0.001(2) -0.001(2)
O6_14 0.062(3) 0.051(3) 0.043(2) -0.012(2) 0.010(2) -0.008(2)
N1_15 0.032(2) 0.034(2) 0.024(2) -0.0005(17) 0.0040(17) -0.0013(19)
C1_15 0.029(2) 0.033(3) 0.028(2) -0.001(2) 0.007(2) 0.002(2)
C2_15 0.041(3) 0.046(3) 0.039(3) -0.002(3) 0.003(3) 0.008(3)
C3_15 0.037(3) 0.059(4) 0.055(4) 0.000(3) 0.001(3) 0.004(3)
N3_15 0.058(4) 0.064(4) 0.057(4) -0.005(3) -0.010(3) 0.003(3)
N31_15 0.053(4) 0.077(5) 0.058(4) 0.001(4) -0.009(3) 0.002(3)
N32_15 0.099(7) 0.090(6) 0.085(6) 0.015(5) -0.004(5) -0.012(5)
C4_15 0.043(4) 0.058(4) 0.065(4) 0.001(4) 0.006(3) -0.005(3)
N4_15 0.065(4) 0.081(5) 0.111(6) 0.003(5) 0.028(4) -0.002(4)
N41_15 0.081(5) 0.083(6) 0.096(6) 0.013(5) 0.035(5) -0.001(5)
N42_15 0.112(8) 0.114(7) 0.107(7) 0.014(6) 0.035(6) 0.007(7)
C5_15 0.037(3) 0.037(3) 0.033(3) 0.000(2) 0.009(2) -0.002(2)
C6_15 0.038(3) 0.033(3) 0.029(3) -0.001(2) 0.004(2) 0.001(2)
O6_15 0.047(2) 0.050(2) 0.030(2) -0.0033(18) 0.0067(18) 0.000(2)
N1_16 0.046(3) 0.051(3) 0.032(2) 0.005(2) 0.001(2) 0.009(2)
C1_16 0.043(3) 0.047(3) 0.033(3) 0.005(3) 0.001(2) 0.003(3)
C2_16 0.064(5) 0.086(6) 0.041(4) 0.003(4) -0.001(3) 0.019(4)
C3_16 0.057(5) 0.092(6) 0.056(4) 0.014(4) -0.002(4) 0.016(4)
N3_16 0.074(5) 0.143(8) 0.082(6) 0.003(6) 0.005(4) 0.008(6)
N31_16 0.061(4) 0.128(7) 0.075(6) 0.011(5) 0.005(4) 0.008(5)
N32_16 0.081(6) 0.172(10) 0.096(7) 0.023(7) 0.001(5) -0.003(7)
C4_16 0.054(4) 0.083(6) 0.056(4) 0.012(4) -0.009(4) 0.001(4)
N4_16 0.080(5) 0.102(6) 0.084(5) 0.011(5) -0.015(4) -0.022(5)
N41_16 0.094(7) 0.113(8) 0.130(9) 0.019(7) 0.007(6) -0.017(7)
N42_16 0.185(14) 0.184(13) 0.211(15) -0.001(12) 0.027(13) -0.031(13)
C5_16 0.043(3) 0.062(4) 0.043(3) -0.002(3) -0.003(3) -0.002(3)
C6_16 0.061(4) 0.052(4) 0.034(3) 0.004(3) 0.001(3) 0.004(3)
O6_16 0.079(4) 0.065(3) 0.038(3) 0.005(2) 0.002(2) 0.001(3)
O7_16 0.098(4) 0.057(3) 0.054(3) 0.002(2) -0.001(3) -0.003(3)
C7_16 0.133(10) 0.079(7) 0.083(7) 0.021(5) -0.004(7) -0.017(7)

loop_
_atom_type_symbol
_atom_type_description
_atom_type_scat_dispersion_real
_atom_type_scat_dispersion_imag
_atom_type_scat_source
C C 0.0033 0.0016 'International Tables Vol C Tables 4.2.6.8 and 6.1.1.4'
H H 0.0000 0.0000 'International Tables Vol C Tables 4.2.6.8 and 6.1.1.4'
N N 0.0061 0.0033 'International Tables Vol C Tables 4.2.6.8 and 6.1.1.4'
O O 0.0106 0.0060 'International Tables Vol C Tables 4.2.6.8 and 6.1.1.4'

loop_
_geom_angle_atom_site_label_1
_geom_angle_atom_site_label_2
_geom_angle_atom_site_label_3
_geom_angle
O1 C1 C4 111.9(7)
O1 C1 C2 107.5(6)
C4 C1 C2 113.5(7)
O1 C1 C3 102.3(5)
C4 C1 C3 110.1(7)
C2 C1 C3 111.0(7)
C1 C2 H2A 109.5
C1 C2 H2B 109.5
H2A C2 H2B 109.5
C1 C2 H2C 109.5
H2A C2 H2C 109.5
H2B C2 H2C 109.5
C1 C3 H3A 109.5
C1 C3 H3B 109.5
H3A C3 H3B 109.5
C1 C3 H3C 109.5
H3A C3 H3C 109.5
H3B C3 H3C 109.5
C1 C4 H4A 109.5
C1 C4 H4B 109.5
H4A C4 H4B 109.5
C1 C4 H4C 109.5
H4A C4 H4C 109.5
H4B C4 H4C 109.5
C5 O1 C1 121.1(5)
O5 C5 O1 126.7(6)
O5 C5 N1_1 123.2(6)
O1 C5 N1_1 110.0(5)
C5 N1_1 C1_1 118.4(5)
C5 N1_1 H1_1 120.8
C1_1 N1_1 H1_1 120.8
N1_1 C1_1 C2_1 113.3(5)
N1_1 C1_1 C6_1 109.0(5)
C2_1 C1_1 C6_1 110.2(5)
N1_1 C1_1 C5_1 110.1(5)
C2_1 C1_1 C5_1 104.8(5)
C6_1 C1_1 C5_1 109.3(5)
C3_1 C2_1 C1_1 107.0(6)
C3_1 C2_1 H2A_1 110.3
C1_1 C2_1 H2A_1 110.3
C3_1 C2_1 H2B_1 110.3
C1_1 C2_1 H2B_1 110.3
H2A_1 C2_1 H2B_1 108.6
C2_1 C3_1 C4_1 104.5(6)
C2_1 C3_1 N3_1 110.0(7)
C4_1 C3_1 N3_1 114.3(7)
C2_1 C3_1 H3_1 109.3
C4_1 C3_1 H3_1 109.3
N3_1 C3_1 H3_1 109.3
N31_1 N3_1 C3_1 115.3(8)
N32_1 N31_1 N3_1 169.9(13)
N4_1 C4_1 C3_1 108.2(7)
N4_1 C4_1 C5_1 115.9(7)
C3_1 C4_1 C5_1 103.6(6)
N4_1 C4_1 H4_1 109.6
C3_1 C4_1 H4_1 109.6
C5_1 C4_1 H4_1 109.6
N41_1 N4_1 C4_1 115.9(7)
N42_1 N41_1 N4_1 167.1(10)
C1_1 C5_1 C4_1 105.0(6)
C1_1 C5_1 H5A_1 110.8
C4_1 C5_1 H5A_1 110.8
C1_1 C5_1 H5B_1 110.8
C4_1 C5_1 H5B_1 110.8
H5A_1 C5_1 H5B_1 108.8
O6_1 C6_1 N1_2 122.4(5)
O6_1 C6_1 C1_1 120.0(5)
N1_2 C6_1 C1_1 117.6(5)
C6_1 N1_2 C1_2 121.6(5)
C6_1 N1_2 H1_2 119.2
C1_2 N1_2 H1_2 119.2
N1_2 C1_2 C6_2 112.4(5)
N1_2 C1_2 C5_2 109.7(5)
C6_2 C1_2 C5_2 109.1(5)
N1_2 C1_2 C2_2 110.7(5)
C6_2 C1_2 C2_2 109.1(5)
C5_2 C1_2 C2_2 105.6(5)
C3_2 C2_2 C1_2 106.4(6)
C3_2 C2_2 H2A_2 110.5
C1_2 C2_2 H2A_2 110.5
C3_2 C2_2 H2B_2 110.5
C1_2 C2_2 H2B_2 110.5
H2A_2 C2_2 H2B_2 108.6
N3_2 C3_2 C4_2 116.0(6)
N3_2 C3_2 C2_2 109.6(7)
C4_2 C3_2 C2_2 101.9(5)
N3_2 C3_2 H3_2 109.7
C4_2 C3_2 H3_2 109.7
C2_2 C3_2 H3_2 109.7
N31_2 N3_2 C3_2 115.2(8)
N32_2 N31_2 N3_2 173.2(10)
N4_2 C4_2 C3_2 110.2(6)
N4_2 C4_2 C5_2 114.8(7)
C3_2 C4_2 C5_2 103.2(6)
N4_2 C4_2 H4_2 109.5
C3_2 C4_2 H4_2 109.5
C5_2 C4_2 H4_2 109.5
N41_2 N4_2 C4_2 115.4(8)
N42_2 N41_2 N4_2 176.2(13)
C1_2 C5_2 C4_2 102.1(6)
C1_2 C5_2 H5A_2 111.3
C4_2 C5_2 H5A_2 111.3
C1_2 C5_2 H5B_2 111.3
C4_2 C5_2 H5B_2 111.3
H5A_2 C5_2 H5B_2 109.2
O6_2 C6_2 N1_3 120.1(5)
O6_2 C6_2 C1_2 120.0(5)
N1_3 C6_2 C1_2 119.9(5)
C6_2 N1_3 C1_3 120.9(4)
C6_2 N1_3 H1_3 119.6
C1_3 N1_3 H1_3 119.6
N1_3 C1_3 C6_3 110.8(4)
N1_3 C1_3 C2_3 112.9(5)
C6_3 C1_3 C2_3 109.4(5)
N1_3 C1_3 C5_3 110.7(5)
C6_3 C1_3 C5_3 107.9(5)
C2_3 C1_3 C5_3 104.8(5)
C3_3 C2_3 C1_3 104.2(5)
C3_3 C2_3 H2A_3 110.9
C1_3 C2_3 H2A_3 110.9
C3_3 C2_3 H2B_3 110.9
C1_3 C2_3 H2B_3 110.9
H2A_3 C2_3 H2B_3 108.9
N3_3 C3_3 C4_3 111.0(6)
N3_3 C3_3 C2_3 114.3(6)
C4_3 C3_3 C2_3 102.5(5)
N3_3 C3_3 H3_3 109.6
C4_3 C3_3 H3_3 109.6
C2_3 C3_3 H3_3 109.6
N31_3 N3_3 C3_3 116.6(7)
N32_3 N31_3 N3_3 175.2(10)
N4_3 C4_3 C3_3 114.5(6)
N4_3 C4_3 C5_3 109.2(6)
C3_3 C4_3 C5_3 104.6(5)
N4_3 C4_3 H4_3 109.5
C3_3 C4_3 H4_3 109.5
C5_3 C4_3 H4_3 109.5
N41_3 N4_3 C4_3 113.6(7)
N42_3 N41_3 N4_3 171.0(11)
C4_3 C5_3 C1_3 106.2(5)
C4_3 C5_3 H5A_3 110.5
C1_3 C5_3 H5A_3 110.5
C4_3 C5_3 H5B_3 110.5
C1_3 C5_3 H5B_3 110.5
H5A_3 C5_3 H5B_3 108.7
O6_3 C6_3 N1_4 121.4(5)
O6_3 C6_3 C1_3 120.5(5)
N1_4 C6_3 C1_3 118.0(5)
C6_3 N1_4 C1_4 119.9(5)
C6_3 N1_4 H1_4 120.0
C1_4 N1_4 H1_4 120.0
N1_4 C1_4 C6_4 112.6(5)
N1_4 C1_4 C5_4 110.1(5)
C6_4 C1_4 C5_4 107.8(5)
N1_4 C1_4 C2_4 112.1(5)
C6_4 C1_4 C2_4 109.5(5)
C5_4 C1_4 C2_4 104.3(5)
C3_4 C2_4 C1_4 105.7(5)
C3_4 C2_4 H2A_4 110.6
C1_4 C2_4 H2A_4 110.6
C3_4 C2_4 H2B_4 110.6
C1_4 C2_4 H2B_4 110.6
H2A_4 C2_4 H2B_4 108.7
N3_4 C3_4 C4_4 113.5(7)
N3_4 C3_4 C2_4 109.0(6)
C4_4 C3_4 C2_4 102.9(6)
N3_4 C3_4 H3_4 110.4
C4_4 C3_4 H3_4 110.4
C2_4 C3_4 H3_4 110.4
N31_4 N3_4 C3_4 114.8(7)
N32_4 N31_4 N3_4 174.0(12)
N4_4 C4_4 C3_4 114.4(7)
N4_4 C4_4 C5_4 109.2(7)
C3_4 C4_4 C5_4 103.8(6)
N4_4 C4_4 H4_4 109.8
C3_4 C4_4 H4_4 109.8
C5_4 C4_4 H4_4 109.8
N41_4 N4_4 C4_4 114.9(10)
N42_4 N41_4 N4_4 171.6(12)
C4_4 C5_4 C1_4 105.7(5)
C4_4 C5_4 H5A_4 110.6
C1_4 C5_4 H5A_4 110.6
C4_4 C5_4 H5B_4 110.6
C1_4 C5_4 H5B_4 110.6
H5A_4 C5_4 H5B_4 108.7
O6_4 C6_4 N1_5 122.8(5)
O6_4 C6_4 C1_4 120.4(5)
N1_5 C6_4 C1_4 116.6(5)
C6_4 N1_5 C1_5 120.1(5)
C6_4 N1_5 H1_5 120.0
C1_5 N1_5 H1_5 120.0
N1_5 C1_5 C2_5 112.1(5)
N1_5 C1_5 C6_5 111.4(4)
C2_5 C1_5 C6_5 111.8(4)
N1_5 C1_5 C5_5 109.4(4)
C2_5 C1_5 C5_5 103.8(5)
C6_5 C1_5 C5_5 107.9(5)
C1_5 C2_5 C3_5 104.7(5)
C1_5 C2_5 H2A_5 110.8
C3_5 C2_5 H2A_5 110.8
C1_5 C2_5 H2B_5 110.8
C3_5 C2_5 H2B_5 110.8
H2A_5 C2_5 H2B_5 108.9
N3_5 C3_5 C4_5 105.7(5)
N3_5 C3_5 C2_5 113.2(6)
C4_5 C3_5 C2_5 104.0(5)
N3_5 C3_5 H3_5 111.2
C4_5 C3_5 H3_5 111.2
C2_5 C3_5 H3_5 111.2
N31_5 N3_5 C3_5 116.0(6)
N32_5 N31_5 N3_5 173.2(9)
N4_5 C4_5 C3_5 109.8(6)
N4_5 C4_5 C5_5 109.2(6)
C3_5 C4_5 C5_5 103.2(5)
N4_5 C4_5 H4_5 111.4
C3_5 C4_5 H4_5 111.4
C5_5 C4_5 H4_5 111.4
N41_5 N4_5 C4_5 112.7(7)
N42_5 N41_5 N4_5 170.1(11)
C4_5 C5_5 C1_5 107.4(5)
C4_5 C5_5 H5A_5 110.2
C1_5 C5_5 H5A_5 110.2
C4_5 C5_5 H5B_5 110.2
C1_5 C5_5 H5B_5 110.2
H5A_5 C5_5 H5B_5 108.5
O6_5 C6_5 N1_6 123.1(5)
O6_5 C6_5 C1_5 120.7(5)
N1_6 C6_5 C1_5 115.9(5)
C6_5 N1_6 C1_6 119.1(5)
C6_5 N1_6 H1_6 120.5
C1_6 N1_6 H1_6 120.5
N1_6 C1_6 C5_6 112.8(6)
N1_6 C1_6 C6_6 110.8(6)
C5_6 C1_6 C6_6 111.1(6)
N1_6 C1_6 C2_6 110.3(5)
C5_6 C1_6 C2_6 104.3(7)
C6_6 C1_6 C2_6 107.3(6)
C3_6 C2_6 C1_6 102.8(6)
C3_6 C2_6 H2A_6 111.2
C1_6 C2_6 H2A_6 111.2
C3_6 C2_6 H2B_6 111.2
C1_6 C2_6 H2B_6 111.2
H2A_6 C2_6 H2B_6 109.1
N3_6 C3_6 C2_6 114.5(8)
N3_6 C3_6 C4_6 112.2(10)
C2_6 C3_6 C4_6 103.8(7)
N3_6 C3_6 H3_6 108.7
C2_6 C3_6 H3_6 108.7
C4_6 C3_6 H3_6 108.7
N31_6 N3_6 C3_6 115.8(10)
N32_6 N31_6 N3_6 170.9(13)
N4_6 C4_6 C5_6 119.4(10)
N4_6 C4_6 C3_6 112.4(10)
C5_6 C4_6 C3_6 104.2(8)
N4_6 C4_6 H4_6 106.7
C5_6 C4_6 H4_6 106.7
C3_6 C4_6 H4_6 106.7
N41_6 N4_6 C4_6 118.5(11)
N42_6 N41_6 N4_6 174.8(18)
C1_6 C5_6 C4_6 108.6(8)
C1_6 C5_6 H5A_6 110.0
C4_6 C5_6 H5A_6 110.0
C1_6 C5_6 H5B_6 110.0
C4_6 C5_6 H5B_6 110.0
H5A_6 C5_6 H5B_6 108.3
O6_6 C6_6 O7_6 125.9(8)
O6_6 C6_6 C1_6 124.9(8)
O7_6 C6_6 C1_6 109.1(6)
C6_6 O7_6 C7_6 113.5(8)
O7_6 C7_6 H7A_6 109.5
O7_6 C7_6 H7B_6 109.5
H7A_6 C7_6 H7B_6 109.5
O7_6 C7_6 H7C_6 109.5
H7A_6 C7_6 H7C_6 109.5
H7B_6 C7_6 H7C_6 109.5
O1_10 C1_10 C2_10 105.7(7)
O1_10 C1_10 C4_10 114.9(10)
C2_10 C1_10 C4_10 117.9(11)
O1_10 C1_10 C3_10 102.7(10)
C2_10 C1_10 C3_10 105.7(9)
C4_10 C1_10 C3_10 108.6(13)
C1_10 C2_10 H2A_10 109.5
C1_10 C2_10 H2B_10 109.5
H2A_10 C2_10 H2B_10 109.5
C1_10 C2_10 H2C_10 109.5
H2A_10 C2_10 H2C_10 109.5
H2B_10 C2_10 H2C_10 109.5
C1_10 C3_10 H3A_10 109.5
C1_10 C3_10 H3B_10 109.5
H3A_10 C3_10 H3B_10 109.5
C1_10 C3_10 H3C_10 109.5
H3A_10 C3_10 H3C_10 109.5
H3B_10 C3_10 H3C_10 109.5
C1_10 C4_10 H4A_10 109.5
C1_10 C4_10 H4B_10 109.5
H4A_10 C4_10 H4B_10 109.5
C1_10 C4_10 H4C_10 109.5
H4A_10 C4_10 H4C_10 109.5
H4B_10 C4_10 H4C_10 109.5
C5_10 O1_10 C1_10 123.5(6)
O5_10 C5_10 N1_11 123.8(6)
O5_10 C5_10 O1_10 126.1(6)
N1_11 C5_10 O1_10 110.1(5)
C5_10 N1_11 C1_11 120.1(5)
C5_10 N1_11 H1_11 120.0
C1_11 N1_11 H1_11 120.0
N1_11 C1_11 C5_11 108.5(5)
N1_11 C1_11 C2_11 113.9(5)
C5_11 C1_11 C2_11 103.2(5)
N1_11 C1_11 C6_11 109.8(5)
C5_11 C1_11 C6_11 109.5(5)
C2_11 C1_11 C6_11 111.7(5)
C1_11 C2_11 C3_11 105.2(5)
C1_11 C2_11 H2A_11 110.7
C3_11 C2_11 H2A_11 110.7
C1_11 C2_11 H2B_11 110.7
C3_11 C2_11 H2B_11 110.7
H2A_11 C2_11 H2B_11 108.8
N3_11 C3_11 C2_11 108.2(6)
N3_11 C3_11 C4_11 111.8(6)
C2_11 C3_11 C4_11 106.1(6)
N3_11 C3_11 H3_11 110.2
C2_11 C3_11 H3_11 110.2
C4_11 C3_11 H3_11 110.2
N31_11 N3_11 C3_11 114.7(7)
N32_11 N31_11 N3_11 172.0(10)
N4_11 C4_11 C5_11 113.8(7)
N4_11 C4_11 C3_11 111.7(7)
C5_11 C4_11 C3_11 104.7(6)
N4_11 C4_11 H4_11 108.8
C5_11 C4_11 H4_11 108.8
C3_11 C4_11 H4_11 108.8
N41_11 N4_11 C4_11 112.0(9)
N42_11 N41_11 N4_11 175.7(13)
C1_11 C5_11 C4_11 106.3(6)
C1_11 C5_11 H5A_11 110.5
C4_11 C5_11 H5A_11 110.5
C1_11 C5_11 H5B_11 110.5
C4_11 C5_11 H5B_11 110.5
H5A_11 C5_11 H5B_11 108.7
O6_11 C6_11 N1_12 122.9(5)
O6_11 C6_11 C1_11 120.7(5)
N1_12 C6_11 C1_11 116.2(5)
C6_11 N1_12 C1_12 120.6(5)
C6_11 N1_12 H1_12 119.7
C1_12 N1_12 H1_12 119.7
N1_12 C1_12 C2_12 113.6(5)
N1_12 C1_12 C5_12 110.0(4)
C2_12 C1_12 C5_12 105.0(5)
N1_12 C1_12 C6_12 109.4(4)
C2_12 C1_12 C6_12 110.7(4)
C5_12 C1_12 C6_12 107.9(5)
C3_12 C2_12 C1_12 106.7(5)
C3_12 C2_12 H2A_12 110.4
C1_12 C2_12 H2A_12 110.4
C3_12 C2_12 H2B_12 110.4
C1_12 C2_12 H2B_12 110.4
H2A_12 C2_12 H2B_12 108.6
N3_12 C3_12 C2_12 108.2(7)
N3_12 C3_12 C4_12 111.1(7)
C2_12 C3_12 C4_12 102.6(6)
N3_12 C3_12 H3_12 111.5
C2_12 C3_12 H3_12 111.5
C4_12 C3_12 H3_12 111.5
N31_12 N3_12 C3_12 110.4(11)
N3_12 N31_12 N32_12 171.3(19)
N4_12 C4_12 C5_12 113.5(7)
N4_12 C4_12 C3_12 104.4(7)
C5_12 C4_12 C3_12 103.3(6)
N4_12 C4_12 H4_12 111.7
C5_12 C4_12 H4_12 111.7
C3_12 C4_12 H4_12 111.7
N41_12 N4_12 C4_12 116.8(9)
N42_12 N41_12 N4_12 168.2(16)
C4_12 C5_12 C1_12 105.9(5)
C4_12 C5_12 H5A_12 110.6
C1_12 C5_12 H5A_12 110.6
C4_12 C5_12 H5B_12 110.6
C1_12 C5_12 H5B_12 110.6
H5A_12 C5_12 H5B_12 108.7
O6_12 C6_12 N1_13 121.5(5)
O6_12 C6_12 C1_12 120.8(5)
N1_13 C6_12 C1_12 117.7(5)
C6_12 N1_13 C1_13 119.3(5)
C6_12 N1_13 H1_13 120.3
C1_13 N1_13 H1_13 120.3
N1_13 C1_13 C6_13 109.8(5)
N1_13 C1_13 C2_13 112.4(5)
C6_13 C1_13 C2_13 112.2(5)
N1_13 C1_13 C5_13 109.8(4)
C6_13 C1_13 C5_13 107.5(5)
C2_13 C1_13 C5_13 105.0(5)
C3_13 C2_13 C1_13 106.4(5)
C3_13 C2_13 H2A_13 110.4
C1_13 C2_13 H2A_13 110.4
C3_13 C2_13 H2B_13 110.4
C1_13 C2_13 H2B_13 110.4
H2A_13 C2_13 H2B_13 108.6
N3_13 C3_13 C2_13 110.6(6)
N3_13 C3_13 C4_13 112.8(6)
C2_13 C3_13 C4_13 103.8(5)
N3_13 C3_13 H3_13 109.8
C2_13 C3_13 H3_13 109.8
C4_13 C3_13 H3_13 109.8
N31_13 N3_13 C3_13 117.5(7)
N32_13 N31_13 N3_13 172.7(11)
N4_13 C4_13 C5_13 116.5(6)
N4_13 C4_13 C3_13 110.9(6)
C5_13 C4_13 C3_13 102.3(5)
N4_13 C4_13 H4_13 109.0
C5_13 C4_13 H4_13 109.0
C3_13 C4_13 H4_13 109.0
N41_13 N4_13 C4_13 117.0(7)
N42_13 N41_13 N4_13 173.7(8)
C4_13 C5_13 C1_13 104.6(5)
C4_13 C5_13 H5A_13 110.8
C1_13 C5_13 H5A_13 110.8
C4_13 C5_13 H5B_13 110.8
C1_13 C5_13 H5B_13 110.8
H5A_13 C5_13 H5B_13 108.9
O6_13 C6_13 N1_14 122.0(5)
O6_13 C6_13 C1_13 122.2(5)
N1_14 C6_13 C1_13 115.6(5)
C6_13 N1_14 C1_14 122.6(4)
C6_13 N1_14 H1_14 118.7
C1_14 N1_14 H1_14 118.7
N1_14 C1_14 C6_14 111.7(5)
N1_14 C1_14 C5_14 109.7(4)
C6_14 C1_14 C5_14 109.7(5)
N1_14 C1_14 C2_14 111.6(5)
C6_14 C1_14 C2_14 112.2(5)
C5_14 C1_14 C2_14 101.4(5)
C3_14 C2_14 C1_14 105.1(5)
C3_14 C2_14 H2A_14 110.7
C1_14 C2_14 H2A_14 110.7
C3_14 C2_14 H2B_14 110.7
C1_14 C2_14 H2B_14 110.7
H2A_14 C2_14 H2B_14 108.8
C2_14 C3_14 N3_14 113.7(7)
C2_14 C3_14 C4_14 106.1(6)
N3_14 C3_14 C4_14 105.5(6)
C2_14 C3_14 H3_14 110.5
N3_14 C3_14 H3_14 110.5
C4_14 C3_14 H3_14 110.5
N31_14 N3_14 C3_14 114.4(8)
N32_14 N31_14 N3_14 169.8(13)
N4_14 C4_14 C5_14 109.8(6)
N4_14 C4_14 C3_14 113.8(6)
C5_14 C4_14 C3_14 105.6(5)
N4_14 C4_14 H4_14 109.2
C5_14 C4_14 H4_14 109.2
C3_14 C4_14 H4_14 109.2
N41_14 N4_14 C4_14 115.3(8)
N42_14 N41_14 N4_14 170.2(11)
C4_14 C5_14 C1_14 104.4(5)
C4_14 C5_14 H5A_14 110.9
C1_14 C5_14 H5A_14 110.9
C4_14 C5_14 H5B_14 110.9
C1_14 C5_14 H5B_14 110.9
H5A_14 C5_14 H5B_14 108.9
O6_14 C6_14 N1_15 121.8(5)
O6_14 C6_14 C1_14 120.1(5)
N1_15 C6_14 C1_14 118.0(5)
C6_14 N1_15 C1_15 120.7(4)
C6_14 N1_15 H1_15 119.7
C1_15 N1_15 H1_15 119.7
N1_15 C1_15 C2_15 110.4(4)
N1_15 C1_15 C6_15 109.5(4)
C2_15 C1_15 C6_15 112.2(4)
N1_15 C1_15 C5_15 109.4(4)
C2_15 C1_15 C5_15 105.7(5)
C6_15 C1_15 C5_15 109.4(4)
C3_15 C2_15 C1_15 104.4(5)
C3_15 C2_15 H2A_15 110.9
C1_15 C2_15 H2A_15 110.9
C3_15 C2_15 H2B_15 110.9
C1_15 C2_15 H2B_15 110.9
H2A_15 C2_15 H2B_15 108.9
N3_15 C3_15 C4_15 106.2(6)
N3_15 C3_15 C2_15 114.0(6)
C4_15 C3_15 C2_15 101.7(6)
N3_15 C3_15 H3_15 111.5
C4_15 C3_15 H3_15 111.5
C2_15 C3_15 H3_15 111.5
N31_15 N3_15 C3_15 115.2(7)
N32_15 N31_15 N3_15 175.4(9)
N4_15 C4_15 C3_15 104.9(7)
N4_15 C4_15 C5_15 112.9(7)
C3_15 C4_15 C5_15 104.2(6)
N4_15 C4_15 H4_15 111.5
C3_15 C4_15 H4_15 111.5
C5_15 C4_15 H4_15 111.5
N41_15 N4_15 C4_15 114.5(8)
N42_15 N41_15 N4_15 171.7(13)
C4_15 C5_15 C1_15 105.5(5)
C4_15 C5_15 H5A_15 110.6
C1_15 C5_15 H5A_15 110.6
C4_15 C5_15 H5B_15 110.6
C1_15 C5_15 H5B_15 110.6
H5A_15 C5_15 H5B_15 108.8
O6_15 C6_15 N1_16 123.2(5)
O6_15 C6_15 C1_15 120.0(5)
N1_16 C6_15 C1_15 116.6(5)
C6_15 N1_16 C1_16 120.3(5)
C6_15 N1_16 H1_16 119.8
C1_16 N1_16 H1_16 119.8
N1_16 C1_16 C2_16 110.4(5)
N1_16 C1_16 C5_16 110.6(5)
C2_16 C1_16 C5_16 104.3(6)
N1_16 C1_16 C6_16 109.3(5)
C2_16 C1_16 C6_16 110.8(6)
C5_16 C1_16 C6_16 111.5(5)
C1_16 C2_16 C3_16 107.0(7)
C1_16 C2_16 H2A_16 110.3
C3_16 C2_16 H2A_16 110.3
C1_16 C2_16 H2B_16 110.3
C3_16 C2_16 H2B_16 110.3
H2A_16 C2_16 H2B_16 108.6
N3_16 C3_16 C4_16 112.2(9)
N3_16 C3_16 C2_16 120.5(9)
C4_16 C3_16 C2_16 102.7(7)
N3_16 C3_16 H3_16 106.9
C4_16 C3_16 H3_16 106.9
C2_16 C3_16 H3_16 106.9
N31_16 N3_16 C3_16 115.6(9)
N32_16 N31_16 N3_16 170.9(11)
N4_16 C4_16 C5_16 110.9(8)
N4_16 C4_16 C3_16 113.6(7)
C5_16 C4_16 C3_16 100.7(7)
N4_16 C4_16 H4_16 110.4
C5_16 C4_16 H4_16 110.4
C3_16 C4_16 H4_16 110.4
N41_16 N4_16 C4_16 118.3(10)
N42_16 N41_16 N4_16 169.6(18)
C4_16 C5_16 C1_16 105.8(6)
C4_16 C5_16 H5A_16 110.6
C1_16 C5_16 H5A_16 110.6
C4_16 C5_16 H5B_16 110.6
C1_16 C5_16 H5B_16 110.6
H5A_16 C5_16 H5B_16 108.7
O6_16 C6_16 O7_16 125.1(7)
O6_16 C6_16 C1_16 123.1(7)
O7_16 C6_16 C1_16 111.8(6)
C6_16 O7_16 C7_16 116.6(7)
O7_16 C7_16 H7A_16 109.5
O7_16 C7_16 H7B_16 109.5
H7A_16 C7_16 H7B_16 109.5
O7_16 C7_16 H7C_16 109.5
H7A_16 C7_16 H7C_16 109.5
H7B_16 C7_16 H7C_16 109.5

loop_
_geom_bond_atom_site_label_1
_geom_bond_atom_site_label_2
_geom_bond_distance
C1 O1 1.484(8)
C1 C4 1.497(12)
C1 C2 1.515(13)
C1 C3 1.523(10)
C2 H2A 0.9700
C2 H2B 0.9700
C2 H2C 0.9700
C3 H3A 0.9700
C3 H3B 0.9700
C3 H3C 0.9700
C4 H4A 0.9700
C4 H4B 0.9700
C4 H4C 0.9700
O1 C5 1.330(7)
C5 O5 1.211(7)
C5 N1_1 1.354(8)
N1_1 C1_1 1.479(8)
N1_1 H1_1 0.8700
C1_1 C2_1 1.531(10)
C1_1 C6_1 1.537(8)
C1_1 C5_1 1.539(9)
C2_1 C3_1 1.464(11)
C2_1 H2A_1 0.9800
C2_1 H2B_1 0.9800
C3_1 C4_1 1.493(12)
C3_1 N3_1 1.516(11)
C3_1 H3_1 0.9900
N3_1 N31_1 1.200(11)
N31_1 N32_1 1.097(13)
C4_1 N4_1 1.463(10)
C4_1 C5_1 1.558(11)
C4_1 H4_1 0.9900
N4_1 N41_1 1.228(10)
N41_1 N42_1 1.106(12)
C5_1 H5A_1 0.9800
C5_1 H5B_1 0.9800
C6_1 O6_1 1.233(7)
C6_1 N1_2 1.338(8)
N1_2 C1_2 1.448(8)
N1_2 H1_2 0.8700
C1_2 C6_2 1.520(8)
C1_2 C5_2 1.532(9)
C1_2 C2_2 1.558(9)
C2_2 C3_2 1.523(11)
C2_2 H2A_2 0.9800
C2_2 H2B_2 0.9800
C3_2 N3_2 1.479(10)
C3_2 C4_2 1.517(11)
C3_2 H3_2 0.9900
N3_2 N31_2 1.173(11)
N31_2 N32_2 1.146(12)
C4_2 N4_2 1.484(11)
C4_2 C5_2 1.547(10)
C4_2 H4_2 0.9900
N4_2 N41_2 1.219(12)
N41_2 N42_2 1.125(14)
C5_2 H5A_2 0.9800
C5_2 H5B_2 0.9800
C6_2 O6_2 1.240(7)
C6_2 N1_3 1.354(8)
N1_3 C1_3 1.460(7)
N1_3 H1_3 0.8700
C1_3 C6_3 1.523(8)
C1_3 C2_3 1.537(9)
C1_3 C5_3 1.565(8)
C2_3 C3_3 1.536(9)
C2_3 H2A_3 0.9800
C2_3 H2B_3 0.9800
C3_3 N3_3 1.456(9)
C3_3 C4_3 1.524(10)
C3_3 H3_3 0.9900
N3_3 N31_3 1.229(10)
N31_3 N32_3 1.177(12)
C4_3 N4_3 1.486(10)
C4_3 C5_3 1.527(9)
C4_3 H4_3 0.9900
N4_3 N41_3 1.226(10)
N41_3 N42_3 1.115(11)
C5_3 H5A_3 0.9800
C5_3 H5B_3 0.9800
C6_3 O6_3 1.237(7)
C6_3 N1_4 1.355(7)
N1_4 C1_4 1.452(7)
N1_4 H1_4 0.8700
C1_4 C6_4 1.534(8)
C1_4 C5_4 1.558(8)
C1_4 C2_4 1.571(8)
C2_4 C3_4 1.525(9)
C2_4 H2A_4 0.9800
C2_4 H2B_4 0.9800
C3_4 N3_4 1.453(10)
C3_4 C4_4 1.518(11)
C3_4 H3_4 0.9900
N3_4 N31_4 1.242(11)
N31_4 N32_4 1.123(13)
C4_4 N4_4 1.468(12)
C4_4 C5_4 1.537(10)
C4_4 H4_4 0.9900
N4_4 N41_4 1.204(12)
N41_4 N42_4 1.149(15)
C5_4 H5A_4 0.9800
C5_4 H5B_4 0.9800
C6_4 O6_4 1.215(7)
C6_4 N1_5 1.360(8)
N1_5 C1_5 1.456(7)
N1_5 H1_5 0.8700
C1_5 C2_5 1.529(8)
C1_5 C6_5 1.549(8)
C1_5 C5_5 1.569(8)
C2_5 C3_5 1.534(9)
C2_5 H2A_5 0.9800
C2_5 H2B_5 0.9800
C3_5 N3_5 1.496(8)
C3_5 C4_5 1.503(11)
C3_5 H3_5 0.9900
N3_5 N31_5 1.249(11)
N31_5 N32_5 1.099(11)
C4_5 N4_5 1.462(9)
C4_5 C5_5 1.537(9)
C4_5 H4_5 0.9900
N4_5 N41_5 1.235(11)
N41_5 N42_5 1.162(12)
C5_5 H5A_5 0.9800
C5_5 H5B_5 0.9800
C6_5 O6_5 1.209(7)
C6_5 N1_6 1.347(8)
N1_6 C1_6 1.452(8)
N1_6 H1_6 0.8700
C1_6 C5_6 1.511(12)
C1_6 C6_6 1.533(10)
C1_6 C2_6 1.550(10)
C2_6 C3_6 1.531(12)
C2_6 H2A_6 0.9800
C2_6 H2B_6 0.9800
C3_6 N3_6 1.464(12)
C3_6 C4_6 1.545(16)
C3_6 H3_6 0.9900
N3_6 N31_6 1.232(15)
N31_6 N32_6 1.097(15)
C4_6 N4_6 1.436(17)
C4_6 C5_6 1.534(12)
C4_6 H4_6 0.9900
N4_6 N41_6 1.198(19)
N41_6 N42_6 1.12(2)
C5_6 H5A_6 0.9800
C5_6 H5B_6 0.9800
C6_6 O6_6 1.194(9)
C6_6 O7_6 1.350(11)
O7_6 C7_6 1.438(13)
C7_6 H7A_6 0.9700
C7_6 H7B_6 0.9700
C7_6 H7C_6 0.9700
C1_10 O1_10 1.419(9)
C1_10 C2_10 1.476(12)
C1_10 C4_10 1.48(2)
C1_10 C3_10 1.602(18)
C2_10 H2A_10 0.9700
C2_10 H2B_10 0.9700
C2_10 H2C_10 0.9700
C3_10 H3A_10 0.9700
C3_10 H3B_10 0.9700
C3_10 H3C_10 0.9700
C4_10 H4A_10 0.9700
C4_10 H4B_10 0.9700
C4_10 H4C_10 0.9700
O1_10 C5_10 1.345(8)
C5_10 O5_10 1.228(7)
C5_10 N1_11 1.338(8)
N1_11 C1_11 1.479(8)
N1_11 H1_11 0.8700
C1_11 C5_11 1.504(9)
C1_11 C2_11 1.511(9)
C1_11 C6_11 1.534(8)
C2_11 C3_11 1.524(9)
C2_11 H2A_11 0.9800
C2_11 H2B_11 0.9800
C3_11 N3_11 1.507(11)
C3_11 C4_11 1.546(12)
C3_11 H3_11 0.9900
N3_11 N31_11 1.214(10)
N31_11 N32_11 1.108(10)
C4_11 N4_11 1.431(12)
C4_11 C5_11 1.544(11)
C4_11 H4_11 0.9900
N4_11 N41_11 1.266(15)
N41_11 N42_11 1.187(16)
C5_11 H5A_11 0.9800
C5_11 H5B_11 0.9800
C6_11 O6_11 1.226(7)
C6_11 N1_12 1.344(8)
N1_12 C1_12 1.468(7)
N1_12 H1_12 0.8700
C1_12 C2_12 1.525(8)
C1_12 C5_12 1.553(8)
C1_12 C6_12 1.565(8)
C2_12 C3_12 1.512(10)
C2_12 H2A_12 0.9800
C2_12 H2B_12 0.9800
C3_12 N3_12 1.499(11)
C3_12 C4_12 1.535(11)
C3_12 H3_12 0.9900
N3_12 N31_12 1.160(17)
N31_12 N32_12 1.32(3)
C4_12 N4_12 1.480(12)
C4_12 C5_12 1.531(9)
C4_12 H4_12 0.9900
N4_12 N41_12 1.129(14)
N41_12 N42_12 1.053(19)
C5_12 H5A_12 0.9800
C5_12 H5B_12 0.9800
C6_12 O6_12 1.211(7)
C6_12 N1_13 1.349(8)
N1_13 C1_13 1.459(7)
N1_13 H1_13 0.8700
C1_13 C6_13 1.532(8)
C1_13 C2_13 1.537(9)
C1_13 C5_13 1.542(8)
C2_13 C3_13 1.522(9)
C2_13 H2A_13 0.9800
C2_13 H2B_13 0.9800
C3_13 N3_13 1.469(10)
C3_13 C4_13 1.536(9)
C3_13 H3_13 0.9900
N3_13 N31_13 1.206(10)
N31_13 N32_13 1.141(13)
C4_13 N4_13 1.449(10)
C4_13 C5_13 1.503(9)
C4_13 H4_13 0.9900
N4_13 N41_13 1.221(10)
N41_13 N42_13 1.135(11)
C5_13 H5A_13 0.9800
C5_13 H5B_13 0.9800
C6_13 O6_13 1.223(7)
C6_13 N1_14 1.351(7)
N1_14 C1_14 1.467(7)
N1_14 H1_14 0.8700
C1_14 C6_14 1.524(8)
C1_14 C5_14 1.533(8)
C1_14 C2_14 1.536(8)
C2_14 C3_14 1.520(10)
C2_14 H2A_14 0.9800
C2_14 H2B_14 0.9800
C3_14 N3_14 1.527(12)
C3_14 C4_14 1.542(11)
C3_14 H3_14 0.9900
N3_14 N31_14 1.217(13)
N31_14 N32_14 1.090(14)
C4_14 N4_14 1.468(10)
C4_14 C5_14 1.533(9)
C4_14 H4_14 0.9900
N4_14 N41_14 1.203(10)
N41_14 N42_14 1.145(12)
C5_14 H5A_14 0.9800
C5_14 H5B_14 0.9800
C6_14 O6_14 1.248(7)
C6_14 N1_15 1.347(8)
N1_15 C1_15 1.482(7)
N1_15 H1_15 0.8700
C1_15 C2_15 1.537(8)
C1_15 C6_15 1.541(8)
C1_15 C5_15 1.542(8)
C2_15 C3_15 1.528(10)
C2_15 H2A_15 0.9800
C2_15 H2B_15 0.9800
C3_15 N3_15 1.482(10)
C3_15 C4_15 1.525(11)
C3_15 H3_15 0.9900
N3_15 N31_15 1.224(11)
N31_15 N32_15 1.151(12)
C4_15 N4_15 1.506(12)
C4_15 C5_15 1.526(9)
C4_15 H4_15 0.9900
N4_15 N41_15 1.200(13)
N41_15 N42_15 1.151(14)
C5_15 H5A_15 0.9800
C5_15 H5B_15 0.9800
C6_15 O6_15 1.224(7)
C6_15 N1_16 1.341(8)
N1_16 C1_16 1.455(8)
N1_16 H1_16 0.8700
C1_16 C2_16 1.518(10)
C1_16 C5_16 1.539(10)
C1_16 C6_16 1.546(9)
C2_16 C3_16 1.554(14)
C2_16 H2A_16 0.9800
C2_16 H2B_16 0.9800
C3_16 N3_16 1.471(13)
C3_16 C4_16 1.534(13)
C3_16 H3_16 0.9900
N3_16 N31_16 1.226(13)
N31_16 N32_16 1.097(13)
C4_16 N4_16 1.495(13)
C4_16 C5_16 1.521(11)
C4_16 H4_16 0.9900
N4_16 N41_16 1.188(15)
N41_16 N42_16 1.18(2)
C5_16 H5A_16 0.9800
C5_16 H5B_16 0.9800
C6_16 O6_16 1.206(8)
C6_16 O7_16 1.297(9)
O7_16 C7_16 1.454(13)
C7_16 H7A_16 0.9700
C7_16 H7B_16 0.9700
C7_16 H7C_16 0.9700

loop_
_geom_torsion_atom_site_label_1
_geom_torsion_atom_site_label_2
_geom_torsion_atom_site_label_3
_geom_torsion_atom_site_label_4
_geom_torsion
C4 C1 O1 C5 63.3(9)
C2 C1 O1 C5 -62.0(8)
C3 C1 O1 C5 -178.9(6)
C1 O1 C5 O5 -18.3(10)
C1 O1 C5 N1_1 164.5(5)
O5 C5 N1_1 C1_1 13.8(9)
O1 C5 N1_1 C1_1 -168.9(5)
C5 N1_1 C1_1 C2_1 55.3(7)
C5 N1_1 C1_1 C6_1 -67.8(7)
C5 N1_1 C1_1 C5_1 172.3(5)
N1_1 C1_1 C2_1 C3_1 138.1(6)
C6_1 C1_1 C2_1 C3_1 -99.4(6)
C5_1 C1_1 C2_1 C3_1 18.1(7)
C1_1 C2_1 C3_1 C4_1 -35.9(7)
C1_1 C2_1 C3_1 N3_1 -159.1(6)
C2_1 C3_1 N3_1 N31_1 -154.4(9)
C4_1 C3_1 N3_1 N31_1 88.3(10)
C3_1 N3_1 N31_1 N32_1 -171(8)
C2_1 C3_1 C4_1 N4_1 162.4(7)
N3_1 C3_1 C4_1 N4_1 -77.3(8)
C2_1 C3_1 C4_1 C5_1 38.8(7)
N3_1 C3_1 C4_1 C5_1 159.2(6)
C3_1 C4_1 N4_1 N41_1 174.6(7)
C5_1 C4_1 N4_1 N41_1 -69.6(10)
C4_1 N4_1 N41_1 N42_1 -134(4)
N1_1 C1_1 C5_1 C4_1 -116.3(6)
C2_1 C1_1 C5_1 C4_1 5.9(7)
C6_1 C1_1 C5_1 C4_1 124.0(6)
N4_1 C4_1 C5_1 C1_1 -145.4(6)
C3_1 C4_1 C5_1 C1_1 -27.1(7)
N1_1 C1_1 C6_1 O6_1 153.5(5)
C2_1 C1_1 C6_1 O6_1 28.6(7)
C5_1 C1_1 C6_1 O6_1 -86.1(7)
N1_1 C1_1 C6_1 N1_2 -28.2(7)
C2_1 C1_1 C6_1 N1_2 -153.1(5)
C5_1 C1_1 C6_1 N1_2 92.2(6)
O6_1 C6_1 N1_2 C1_2 2.7(8)
C1_1 C6_1 N1_2 C1_2 -175.5(5)
C6_1 N1_2 C1_2 C6_2 -63.4(7)
C6_1 N1_2 C1_2 C5_2 175.0(5)
C6_1 N1_2 C1_2 C2_2 58.8(7)
N1_2 C1_2 C2_2 C3_2 121.5(6)
C6_2 C1_2 C2_2 C3_2 -114.3(6)
C5_2 C1_2 C2_2 C3_2 2.9(7)
C1_2 C2_2 C3_2 N3_2 -152.5(6)
C1_2 C2_2 C3_2 C4_2 -29.1(7)
C4_2 C3_2 N3_2 N31_2 83.5(9)
C2_2 C3_2 N3_2 N31_2 -161.8(8)
C3_2 N3_2 N31_2 N32_2 -172(100)
N3_2 C3_2 C4_2 N4_2 -73.5(9)
C2_2 C3_2 C4_2 N4_2 167.5(6)
N3_2 C3_2 C4_2 C5_2 163.5(6)
C2_2 C3_2 C4_2 C5_2 44.5(7)
C3_2 C4_2 N4_2 N41_2 166.5(9)
C5_2 C4_2 N4_2 N41_2 -77.5(10)
C4_2 N4_2 N41_2 N42_2 -159(20)
N1_2 C1_2 C5_2 C4_2 -95.3(6)
C6_2 C1_2 C5_2 C4_2 141.1(5)
C2_2 C1_2 C5_2 C4_2 23.9(6)
N4_2 C4_2 C5_2 C1_2 -162.7(6)
C3_2 C4_2 C5_2 C1_2 -42.8(7)
N1_2 C1_2 C6_2 O6_2 164.6(5)
C5_2 C1_2 C6_2 O6_2 -73.5(7)
C2_2 C1_2 C6_2 O6_2 41.4(8)
N1_2 C1_2 C6_2 N1_3 -14.6(8)
C5_2 C1_2 C6_2 N1_3 107.3(6)
C2_2 C1_2 C6_2 N1_3 -137.7(6)
O6_2 C6_2 N1_3 C1_3 -6.7(9)
C1_2 C6_2 N1_3 C1_3 172.5(5)
C6_2 N1_3 C1_3 C6_3 -53.8(7)
C6_2 N1_3 C1_3 C2_3 69.3(7)
C6_2 N1_3 C1_3 C5_3 -173.5(5)
N1_3 C1_3 C2_3 C3_3 146.7(5)
C6_3 C1_3 C2_3 C3_3 -89.4(6)
C5_3 C1_3 C2_3 C3_3 26.1(6)
C1_3 C2_3 C3_3 N3_3 -161.2(6)
C1_3 C2_3 C3_3 C4_3 -40.9(6)
C4_3 C3_3 N3_3 N31_3 134.7(8)
C2_3 C3_3 N3_3 N31_3 -110.0(8)
C3_3 N3_3 N31_3 N32_3 136(14)
N3_3 C3_3 C4_3 N4_3 -78.2(8)
C2_3 C3_3 C4_3 N4_3 159.4(6)
N3_3 C3_3 C4_3 C5_3 162.3(6)
C2_3 C3_3 C4_3 C5_3 39.9(6)
C3_3 C4_3 N4_3 N41_3 82.0(8)
C5_3 C4_3 N4_3 N41_3 -161.1(7)
C4_3 N4_3 N41_3 N42_3 159(6)
N4_3 C4_3 C5_3 C1_3 -146.7(5)
C3_3 C4_3 C5_3 C1_3 -23.7(7)
N1_3 C1_3 C5_3 C4_3 -123.7(5)
C6_3 C1_3 C5_3 C4_3 114.9(5)
C2_3 C1_3 C5_3 C4_3 -1.6(6)
N1_3 C1_3 C6_3 O6_3 155.5(5)
C2_3 C1_3 C6_3 O6_3 30.4(7)
C5_3 C1_3 C6_3 O6_3 -83.1(7)
N1_3 C1_3 C6_3 N1_4 -26.2(7)
C2_3 C1_3 C6_3 N1_4 -151.4(5)
C5_3 C1_3 C6_3 N1_4 95.1(6)
O6_3 C6_3 N1_4 C1_4 -1.7(8)
C1_3 C6_3 N1_4 C1_4 -180.0(5)
C6_3 N1_4 C1_4 C6_4 -56.0(7)
C6_3 N1_4 C1_4 C5_4 -176.3(5)
C6_3 N1_4 C1_4 C2_4 68.0(7)
N1_4 C1_4 C2_4 C3_4 134.7(5)
C6_4 C1_4 C2_4 C3_4 -99.5(6)
C5_4 C1_4 C2_4 C3_4 15.6(6)
C1_4 C2_4 C3_4 N3_4 -156.7(6)
C1_4 C2_4 C3_4 C4_4 -35.9(7)
C4_4 C3_4 N3_4 N31_4 91.0(9)
C2_4 C3_4 N3_4 N31_4 -154.9(8)
C3_4 N3_4 N31_4 N32_4 -171(100)
N3_4 C3_4 C4_4 N4_4 -81.1(9)
C2_4 C3_4 C4_4 N4_4 161.2(7)
N3_4 C3_4 C4_4 C5_4 160.0(6)
C2_4 C3_4 C4_4 C5_4 42.4(7)
C3_4 C4_4 N4_4 N41_4 80.8(11)
C5_4 C4_4 N4_4 N41_4 -163.4(8)
C4_4 N4_4 N41_4 N42_4 125(11)
N4_4 C4_4 C5_4 C1_4 -155.1(6)
C3_4 C4_4 C5_4 C1_4 -32.7(7)
N1_4 C1_4 C5_4 C4_4 -110.1(6)
C6_4 C1_4 C5_4 C4_4 126.6(5)
C2_4 C1_4 C5_4 C4_4 10.3(6)
N1_4 C1_4 C6_4 O6_4 160.1(5)
C5_4 C1_4 C6_4 O6_4 -78.3(7)
C2_4 C1_4 C6_4 O6_4 34.7(7)
N1_4 C1_4 C6_4 N1_5 -24.5(7)
C5_4 C1_4 C6_4 N1_5 97.2(6)
C2_4 C1_4 C6_4 N1_5 -149.9(5)
O6_4 C6_4 N1_5 C1_5 -3.4(8)
C1_4 C6_4 N1_5 C1_5 -178.7(5)
C6_4 N1_5 C1_5 C2_5 70.0(6)
C6_4 N1_5 C1_5 C6_5 -56.1(6)
C6_4 N1_5 C1_5 C5_5 -175.4(5)
N1_5 C1_5 C2_5 C3_5 93.1(6)
C6_5 C1_5 C2_5 C3_5 -140.9(5)
C5_5 C1_5 C2_5 C3_5 -24.9(6)
C1_5 C2_5 C3_5 N3_5 -73.5(7)
C1_5 C2_5 C3_5 C4_5 40.7(6)
C4_5 C3_5 N3_5 N31_5 -170.0(6)
C2_5 C3_5 N3_5 N31_5 -56.9(8)
C3_5 N3_5 N31_5 N32_5 174(7)
N3_5 C3_5 C4_5 N4_5 -163.2(5)
C2_5 C3_5 C4_5 N4_5 77.4(6)
N3_5 C3_5 C4_5 C5_5 80.4(6)
C2_5 C3_5 C4_5 C5_5 -39.0(6)
C3_5 C4_5 N4_5 N41_5 77.9(9)
C5_5 C4_5 N4_5 N41_5 -169.6(8)
C4_5 N4_5 N41_5 N42_5 158(7)
N4_5 C4_5 C5_5 C1_5 -93.3(6)
C3_5 C4_5 C5_5 C1_5 23.5(6)
N1_5 C1_5 C5_5 C4_5 -118.8(5)
C2_5 C1_5 C5_5 C4_5 1.1(6)
C6_5 C1_5 C5_5 C4_5 119.8(5)
N1_5 C1_5 C6_5 O6_5 156.2(6)
C2_5 C1_5 C6_5 O6_5 29.9(8)
C5_5 C1_5 C6_5 O6_5 -83.6(7)
N1_5 C1_5 C6_5 N1_6 -30.5(7)
C2_5 C1_5 C6_5 N1_6 -156.9(5)
C5_5 C1_5 C6_5 N1_6 89.6(6)
O6_5 C6_5 N1_6 C1_6 -8.0(10)
C1_5 C6_5 N1_6 C1_6 179.0(6)
C6_5 N1_6 C1_6 C5_6 -73.8(8)
C6_5 N1_6 C1_6 C6_6 51.4(8)
C6_5 N1_6 C1_6 C2_6 170.1(6)
N1_6 C1_6 C2_6 C3_6 156.5(7)
C5_6 C1_6 C2_6 C3_6 35.1(8)
C6_6 C1_6 C2_6 C3_6 -82.8(8)
C1_6 C2_6 C3_6 N3_6 -163.3(9)
C1_6 C2_6 C3_6 C4_6 -40.7(8)
C2_6 C3_6 N3_6 N31_6 -87.3(11)
C4_6 C3_6 N3_6 N31_6 154.7(10)
C3_6 N3_6 N31_6 N32_6 -164(7)
N3_6 C3_6 C4_6 N4_6 -74.6(12)
C2_6 C3_6 C4_6 N4_6 161.2(10)
N3_6 C3_6 C4_6 C5_6 154.6(8)
C2_6 C3_6 C4_6 C5_6 30.5(9)
C5_6 C4_6 N4_6 N41_6 16(2)
C3_6 C4_6 N4_6 N41_6 -106.1(16)
C4_6 N4_6 N41_6 N42_6 -147(20)
N1_6 C1_6 C5_6 C4_6 -136.1(7)
C6_6 C1_6 C5_6 C4_6 98.9(8)
C2_6 C1_6 C5_6 C4_6 -16.4(9)
N4_6 C4_6 C5_6 C1_6 -135.0(12)
C3_6 C4_6 C5_6 C1_6 -8.5(10)
N1_6 C1_6 C6_6 O6_6 -138.3(7)
C5_6 C1_6 C6_6 O6_6 -12.2(10)
C2_6 C1_6 C6_6 O6_6 101.2(8)
N1_6 C1_6 C6_6 O7_6 44.9(8)
C5_6 C1_6 C6_6 O7_6 171.1(6)
C2_6 C1_6 C6_6 O7_6 -75.5(7)
O6_6 C6_6 O7_6 C7_6 -1.7(13)
C1_6 C6_6 O7_6 C7_6 174.9(8)
C2_10 C1_10 O1_10 C5_10 175.2(7)
C4_10 C1_10 O1_10 C5_10 43.3(15)
C3_10 C1_10 O1_10 C5_10 -74.3(10)
C1_10 O1_10 C5_10 O5_10 -30.6(11)
C1_10 O1_10 C5_10 N1_11 151.8(7)
O5_10 C5_10 N1_11 C1_11 6.5(9)
O1_10 C5_10 N1_11 C1_11 -175.8(5)
C5_10 N1_11 C1_11 C5_11 -178.1(5)
C5_10 N1_11 C1_11 C2_11 67.6(7)
C5_10 N1_11 C1_11 C6_11 -58.5(7)
N1_11 C1_11 C2_11 C3_11 79.5(6)
C5_11 C1_11 C2_11 C3_11 -37.8(7)
C6_11 C1_11 C2_11 C3_11 -155.4(6)
C1_11 C2_11 C3_11 N3_11 -94.4(7)
C1_11 C2_11 C3_11 C4_11 25.7(7)
C2_11 C3_11 N3_11 N31_11 -172.4(7)
C4_11 C3_11 N3_11 N31_11 71.1(9)
C3_11 N3_11 N31_11 N32_11 179(100)
N3_11 C3_11 C4_11 N4_11 -122.4(7)
C2_11 C3_11 C4_11 N4_11 119.8(7)
N3_11 C3_11 C4_11 C5_11 114.0(7)
C2_11 C3_11 C4_11 C5_11 -3.8(8)
C5_11 C4_11 N4_11 N41_11 -62.2(11)
C3_11 C4_11 N4_11 N41_11 179.5(8)
C4_11 N4_11 N41_11 N42_11 174(100)
N1_11 C1_11 C5_11 C4_11 -85.6(6)
C2_11 C1_11 C5_11 C4_11 35.5(7)
C6_11 C1_11 C5_11 C4_11 154.6(5)
N4_11 C4_11 C5_11 C1_11 -141.9(7)
C3_11 C4_11 C5_11 C1_11 -19.6(7)
N1_11 C1_11 C6_11 O6_11 144.5(5)
C5_11 C1_11 C6_11 O6_11 -96.5(7)
C2_11 C1_11 C6_11 O6_11 17.2(8)
N1_11 C1_11 C6_11 N1_12 -40.4(7)
C5_11 C1_11 C6_11 N1_12 78.5(7)
C2_11 C1_11 C6_11 N1_12 -167.8(5)
O6_11 C6_11 N1_12 C1_12 5.8(9)
C1_11 C6_11 N1_12 C1_12 -169.1(5)
C6_11 N1_12 C1_12 C2_12 63.2(7)
C6_11 N1_12 C1_12 C5_12 -179.4(5)
C6_11 N1_12 C1_12 C6_12 -61.0(7)
N1_12 C1_12 C2_12 C3_12 103.2(6)
C5_12 C1_12 C2_12 C3_12 -17.1(7)
C6_12 C1_12 C2_12 C3_12 -133.3(5)
C1_12 C2_12 C3_12 N3_12 -81.6(7)
C1_12 C2_12 C3_12 C4_12 35.9(7)
C2_12 C3_12 N3_12 N31_12 -178.5(9)
C4_12 C3_12 N3_12 N31_12 69.6(11)
C3_12 N3_12 N31_12 N32_12 -165(11)
N3_12 C3_12 C4_12 N4_12 -166.2(7)
C2_12 C3_12 C4_12 N4_12 78.4(7)
N3_12 C3_12 C4_12 C5_12 74.9(8)
C2_12 C3_12 C4_12 C5_12 -40.5(7)
C5_12 C4_12 N4_12 N41_12 -55.2(12)
C3_12 C4_12 N4_12 N41_12 -167.0(10)
C4_12 N4_12 N41_12 N42_12 152(8)
N4_12 C4_12 C5_12 C1_12 -82.1(7)
C3_12 C4_12 C5_12 C1_12 30.3(7)
N1_12 C1_12 C5_12 C4_12 -131.1(5)
C2_12 C1_12 C5_12 C4_12 -8.5(6)
C6_12 C1_12 C5_12 C4_12 109.6(6)
N1_12 C1_12 C6_12 O6_12 156.4(5)
C2_12 C1_12 C6_12 O6_12 30.5(7)
C5_12 C1_12 C6_12 O6_12 -83.9(6)
N1_12 C1_12 C6_12 N1_13 -25.7(7)
C2_12 C1_12 C6_12 N1_13 -151.6(5)
C5_12 C1_12 C6_12 N1_13 94.0(6)
O6_12 C6_12 N1_13 C1_13 -2.3(8)
C1_12 C6_12 N1_13 C1_13 179.8(5)
C6_12 N1_13 C1_13 C6_13 -51.8(7)
C6_12 N1_13 C1_13 C2_13 73.8(7)
C6_12 N1_13 C1_13 C5_13 -169.7(5)
N1_13 C1_13 C2_13 C3_13 119.4(6)
C6_13 C1_13 C2_13 C3_13 -116.4(6)
C5_13 C1_13 C2_13 C3_13 0.1(7)
C1_13 C2_13 C3_13 N3_13 -146.0(6)
C1_13 C2_13 C3_13 C4_13 -24.8(7)
C2_13 C3_13 N3_13 N31_13 -160.9(7)
C4_13 C3_13 N3_13 N31_13 83.4(9)
C3_13 N3_13 N31_13 N32_13 167(9)
N3_13 C3_13 C4_13 N4_13 -74.9(8)
C2_13 C3_13 C4_13 N4_13 165.4(6)
N3_13 C3_13 C4_13 C5_13 160.2(6)
C2_13 C3_13 C4_13 C5_13 40.5(6)
C5_13 C4_13 N4_13 N41_13 -31.8(10)
C3_13 C4_13 N4_13 N41_13 -148.2(7)
C4_13 N4_13 N41_13 N42_13 -178(100)
N4_13 C4_13 C5_13 C1_13 -161.7(6)
C3_13 C4_13 C5_13 C1_13 -40.6(6)
N1_13 C1_13 C5_13 C4_13 -95.7(5)
C6_13 C1_13 C5_13 C4_13 145.0(5)
C2_13 C1_13 C5_13 C4_13 25.3(6)
N1_13 C1_13 C6_13 O6_13 146.8(5)
C2_13 C1_13 C6_13 O6_13 21.1(8)
C5_13 C1_13 C6_13 O6_13 -93.9(6)
N1_13 C1_13 C6_13 N1_14 -39.3(6)
C2_13 C1_13 C6_13 N1_14 -165.0(5)
C5_13 C1_13 C6_13 N1_14 80.0(6)
O6_13 C6_13 N1_14 C1_14 2.2(8)
C1_13 C6_13 N1_14 C1_14 -171.6(5)
C6_13 N1_14 C1_14 C6_14 -60.9(7)
C6_13 N1_14 C1_14 C5_14 177.2(5)
C6_13 N1_14 C1_14 C2_14 65.6(7)
N1_14 C1_14 C2_14 C3_14 77.4(6)
C6_14 C1_14 C2_14 C3_14 -156.4(6)
C5_14 C1_14 C2_14 C3_14 -39.4(6)
C1_14 C2_14 C3_14 N3_14 -92.1(7)
C1_14 C2_14 C3_14 C4_14 23.4(7)
C2_14 C3_14 N3_14 N31_14 -76.3(10)
C4_14 C3_14 N3_14 N31_14 167.9(8)
C3_14 N3_14 N31_14 N32_14 158(7)
C2_14 C3_14 C4_14 N4_14 122.4(7)
N3_14 C3_14 C4_14 N4_14 -116.7(7)
C2_14 C3_14 C4_14 C5_14 2.0(8)
N3_14 C3_14 C4_14 C5_14 122.9(6)
C5_14 C4_14 N4_14 N41_14 -127.6(8)
C3_14 C4_14 N4_14 N41_14 114.3(9)
C4_14 N4_14 N41_14 N42_14 -151(7)
N4_14 C4_14 C5_14 C1_14 -149.6(6)
C3_14 C4_14 C5_14 C1_14 -26.6(7)
N1_14 C1_14 C5_14 C4_14 -77.7(6)
C6_14 C1_14 C5_14 C4_14 159.3(5)
C2_14 C1_14 C5_14 C4_14 40.4(6)
N1_14 C1_14 C6_14 O6_14 161.3(5)
C5_14 C1_14 C6_14 O6_14 -76.7(7)
C2_14 C1_14 C6_14 O6_14 35.1(8)
N1_14 C1_14 C6_14 N1_15 -21.4(7)
C5_14 C1_14 C6_14 N1_15 100.5(6)
C2_14 C1_14 C6_14 N1_15 -147.6(5)
O6_14 C6_14 N1_15 C1_15 -3.8(8)
C1_14 C6_14 N1_15 C1_15 179.0(5)
C6_14 N1_15 C1_15 C2_15 67.8(6)
C6_14 N1_15 C1_15 C6_15 -56.3(6)
C6_14 N1_15 C1_15 C5_15 -176.2(5)
N1_15 C1_15 C2_15 C3_15 95.7(6)
C6_15 C1_15 C2_15 C3_15 -141.8(5)
C5_15 C1_15 C2_15 C3_15 -22.6(6)
C1_15 C2_15 C3_15 N3_15 -74.1(7)
C1_15 C2_15 C3_15 C4_15 39.8(7)
C4_15 C3_15 N3_15 N31_15 -161.4(7)
C2_15 C3_15 N3_15 N31_15 -50.2(9)
C3_15 N3_15 N31_15 N32_15 178(100)
N3_15 C3_15 C4_15 N4_15 -163.8(6)
C2_15 C3_15 C4_15 N4_15 76.6(7)
N3_15 C3_15 C4_15 C5_15 77.3(7)
C2_15 C3_15 C4_15 C5_15 -42.2(7)
C3_15 C4_15 N4_15 N41_15 -166.7(9)
C5_15 C4_15 N4_15 N41_15 -53.9(11)
C4_15 N4_15 N41_15 N42_15 144(8)
N4_15 C4_15 C5_15 C1_15 -84.8(7)
C3_15 C4_15 C5_15 C1_15 28.4(7)
N1_15 C1_15 C5_15 C4_15 -122.5(5)
C2_15 C1_15 C5_15 C4_15 -3.5(6)
C6_15 C1_15 C5_15 C4_15 117.6(5)
N1_15 C1_15 C6_15 O6_15 152.2(5)
C2_15 C1_15 C6_15 O6_15 29.2(7)
C5_15 C1_15 C6_15 O6_15 -87.9(6)
N1_15 C1_15 C6_15 N1_16 -33.3(7)
C2_15 C1_15 C6_15 N1_16 -156.3(5)
C5_15 C1_15 C6_15 N1_16 86.6(6)
O6_15 C6_15 N1_16 C1_16 -8.4(9)
C1_15 C6_15 N1_16 C1_16 177.3(5)
C6_15 N1_16 C1_16 C2_16 174.0(6)
C6_15 N1_16 C1_16 C5_16 -71.1(7)
C6_15 N1_16 C1_16 C6_16 52.0(8)
N1_16 C1_16 C2_16 C3_16 120.8(6)
C5_16 C1_16 C2_16 C3_16 2.0(7)
C6_16 C1_16 C2_16 C3_16 -118.0(7)
C1_16 C2_16 C3_16 N3_16 -153.3(8)
C1_16 C2_16 C3_16 C4_16 -27.7(8)
C4_16 C3_16 N3_16 N31_16 -64.7(14)
C2_16 C3_16 N3_16 N31_16 56.4(15)
C3_16 N3_16 N31_16 N32_16 -179(100)
N3_16 C3_16 C4_16 N4_16 -68.5(10)
C2_16 C3_16 C4_16 N4_16 160.6(7)
N3_16 C3_16 C4_16 C5_16 172.9(8)
C2_16 C3_16 C4_16 C5_16 42.0(7)
C5_16 C4_16 N4_16 N41_16 -144.8(10)
C3_16 C4_16 N4_16 N41_16 102.6(11)
C4_16 N4_16 N41_16 N42_16 157(10)
N4_16 C4_16 C5_16 C1_16 -162.6(7)
C3_16 C4_16 C5_16 C1_16 -42.0(7)
N1_16 C1_16 C5_16 C4_16 -93.7(6)
C2_16 C1_16 C5_16 C4_16 25.0(7)
C6_16 C1_16 C5_16 C4_16 144.6(6)
N1_16 C1_16 C6_16 O6_16 -138.6(7)
C2_16 C1_16 C6_16 O6_16 99.6(8)
C5_16 C1_16 C6_16 O6_16 -16.1(10)
N1_16 C1_16 C6_16 O7_16 43.0(8)
C2_16 C1_16 C6_16 O7_16 -78.8(8)
C5_16 C1_16 C6_16 O7_16 165.5(6)
O6_16 C6_16 O7_16 C7_16 4.4(13)
C1_16 C6_16 O7_16 C7_16 -177.2(8)
